data_7118302
loop_
_publ_author_name
'K\"uhne, Irina A'
'Mereacre, Valeriu'
'Anson, Christopher E.'
'Powell, Annie K.'

_publ_section_title
;
 Nine members of a family of nine-membered cyclic coordination clusters;
 Fe6Ln3 wheels (Ln = Gd to Lu and Y).
;
_journal_issue 5
_journal_name_full 'Chemical communications (Cambridge, England)'
_journal_page_first 1021
_journal_page_last 1024
_journal_paper_doi 10.1039/c5cc08887a
_journal_volume 52
_journal_year 2016
_chemical_formula_moiety 'C99 H93 Cl6 Fe6 Gd3 N6 O39, 8(C H4 O)'
_chemical_formula_sum 'C107 H125 Cl6 Fe6 Gd3 N6 O47'
_chemical_formula_weight 3266.67
_chemical_name_systematic
;
 ?
;
_space_group_crystal_system monoclinic
_space_group_IT_number 14
_space_group_name_Hall '-P 2yn'
_space_group_name_H-M_alt 'P 1 21/n 1'
_symmetry_space_group_name_Hall '-P 2yn'
_symmetry_space_group_name_H-M 'P 1 21/n 1'
_atom_sites_solution_hydrogens mixed
_atom_sites_solution_primary 'dual-space direct methods'
_atom_sites_solution_secondary difmap
_audit_creation_method SHELXL-2014
_audit_update_record
;
2015-10-12 deposited with the CCDC.
2015-11-13 downloaded from the CCDC.
;
_cell_angle_alpha 90
_cell_angle_beta 100.610(2)
_cell_angle_gamma 90
_cell_formula_units_Z 4
_cell_length_a 23.721(2)
_cell_length_b 20.6579(18)
_cell_length_c 26.078(2)
_cell_measurement_reflns_used 18319
_cell_measurement_temperature 100(2)
_cell_measurement_theta_max 28.14
_cell_measurement_theta_min 2.35
_cell_volume 12560.4(18)
_computing_cell_refinement 'SMART-NT 5.6 (Bruker AXS Inc., 2000)'
_computing_data_collection 'SMART-NT 5.6 (Bruker AXS Inc., 2000)'
_computing_data_reduction 'SAINT+ 6.45 (Bruker AXS Inc., 2000)'
_computing_molecular_graphics 'Diamond 2.1 (Crystal Impact, 1998)'
_computing_publication_material 'SHELXL-2014/7 (Sheldrick, 2015)'
_computing_structure_refinement 'SHELXL-2014/7 (Sheldrick, 2015)'
_computing_structure_solution 'SHELXT (Sheldrick, 2015)'
_diffrn_ambient_temperature 100(2)
_diffrn_detector_area_resol_mean 8.333
_diffrn_measured_fraction_theta_full 0.999
_diffrn_measured_fraction_theta_max 0.994
_diffrn_measurement_device_type 'Bruker SMART Apex'
_diffrn_measurement_method 'CCD area detector, \w-scans'
_diffrn_radiation_monochromator graphite
_diffrn_radiation_type MoK\a
_diffrn_radiation_wavelength 0.71073
_diffrn_reflns_av_R_equivalents 0.0388
_diffrn_reflns_av_unetI/netI 0.0274
_diffrn_reflns_Laue_measured_fraction_full 0.999
_diffrn_reflns_Laue_measured_fraction_max 0.994
_diffrn_reflns_limit_h_max 30
_diffrn_reflns_limit_h_min -29
_diffrn_reflns_limit_k_max 26
_diffrn_reflns_limit_k_min -26
_diffrn_reflns_limit_l_max 32
_diffrn_reflns_limit_l_min -33
_diffrn_reflns_number 164194
_diffrn_reflns_point_group_measured_fraction_full 0.999
_diffrn_reflns_point_group_measured_fraction_max 0.994
_diffrn_reflns_theta_full 26.000
_diffrn_reflns_theta_max 27.103
_diffrn_reflns_theta_min 2.126
_diffrn_source 'rotating anode'
_exptl_absorpt_coefficient_mu 2.448
_exptl_absorpt_correction_T_max 0.738
_exptl_absorpt_correction_T_min 0.629
_exptl_absorpt_correction_type multi-scan
_exptl_absorpt_process_details 'SADABS 2.10 (Bruker AXS Inc., 2005)'
_exptl_crystal_colour black
_exptl_crystal_density_diffrn 1.727
_exptl_crystal_description block
_exptl_crystal_F_000 6540
_exptl_crystal_preparation 'Magnetic properties'
_exptl_crystal_recrystallization_method 'Re-crystallisation from solvent: '
_exptl_crystal_size_max 0.220
_exptl_crystal_size_mid 0.150
_exptl_crystal_size_min 0.130
_refine_diff_density_max 1.614
_refine_diff_density_min -0.613
_refine_diff_density_rms 0.107
_refine_ls_extinction_method none
_refine_ls_goodness_of_fit_ref 1.056
_refine_ls_hydrogen_treatment mixed
_refine_ls_matrix_type full
_refine_ls_number_parameters 1621
_refine_ls_number_reflns 27572
_refine_ls_number_restraints 9
_refine_ls_restrained_S_all 1.057
_refine_ls_R_factor_all 0.0402
_refine_ls_R_factor_gt 0.0313
_refine_ls_shift/su_max 0.004
_refine_ls_shift/su_mean 0.000
_refine_ls_structure_factor_coef Fsqd
_refine_ls_weighting_details 'w=1/[\s^2^(Fo^2^)+(0.0393P)^2^+13.2307P] where P=(Fo^2^+2Fc^2^)/3'
_refine_ls_weighting_scheme calc
_refine_ls_wR_factor_gt 0.0719
_refine_ls_wR_factor_ref 0.0761
_reflns_Friedel_coverage 0.000
_reflns_number_gt 23660
_reflns_number_total 27572
_reflns_threshold_expression 'I > 2\s(I)'
_cod_data_source_file c5cc08887a2.cif
_cod_data_source_block ik2030
_cod_original_cell_volume 12560.4(19)
_cod_database_code 7118302
_shelx_space_group_comment
;
The symmetry employed for this shelxl refinement is uniquely defined
by the following loop, which should always be used as a source of
symmetry information in preference to the above space-group names.
They are only intended as comments.
;
_shelx_estimated_absorpt_t_min 0.615
_shelx_estimated_absorpt_t_max 0.741
_shelxl_version_number 2014-3

loop_
_space_group_symop_operation_xyz
'x, y, z'
'-x+1/2, y+1/2, -z+1/2'
'-x, -y, -z'
'x-1/2, -y-1/2, z-1/2'

loop_
_atom_site_label
_atom_site_type_symbol
_atom_site_fract_x
_atom_site_fract_y
_atom_site_fract_z
_atom_site_U_iso_or_equiv
_atom_site_adp_type
_atom_site_occupancy
_atom_site_site_symmetry_order
_atom_site_calc_flag
_atom_site_refinement_flags_posn
_atom_site_refinement_flags_adp
Gd1 Gd 0.34112(2) 0.18773(2) 0.54596(2) 0.01602(4) Uani 1 1 d . .
Gd2 Gd 0.22460(2) 0.59051(2) 0.42196(2) 0.01710(4) Uani 1 1 d . .
Gd3 Gd 0.36928(2) 0.53198(2) 0.76536(2) 0.01672(4) Uani 1 1 d . .
Fe1 Fe 0.27185(2) 0.28104(2) 0.44481(2) 0.01620(9) Uani 1 1 d . .
Fe2 Fe 0.22857(2) 0.42639(2) 0.40388(2) 0.01650(9) Uani 1 1 d . .
Fe3 Fe 0.26735(2) 0.65927(2) 0.54307(2) 0.01780(9) Uani 1 1 d . .
Fe4 Fe 0.31722(2) 0.63527(2) 0.66689(2) 0.01702(9) Uani 1 1 d . .
Fe5 Fe 0.39061(2) 0.37183(2) 0.74605(2) 0.01721(9) Uani 1 1 d . .
Fe6 Fe 0.37923(2) 0.24607(2) 0.66952(2) 0.01614(8) Uani 1 1 d . .
O1 O 0.34872(9) 0.26779(10) 0.48590(8) 0.0198(4) Uani 1 1 d . .
C1 C 0.39659(15) 0.29017(18) 0.46491(14) 0.0348(8) Uani 1 1 d . .
H1A H 0.4024 0.2618 0.4362 0.052 Uiso 1 1 calc R U
H1B H 0.4310 0.2896 0.4922 0.052 Uiso 1 1 calc R U
H1C H 0.3893 0.3344 0.4519 0.052 Uiso 1 1 calc R U
O2 O 0.27261(9) 0.37521(10) 0.46390(8) 0.0199(4) Uani 1 1 d . .
C2 C 0.31493(19) 0.40837(18) 0.49843(15) 0.0420(10) Uani 1 1 d . .
H2A H 0.3398 0.3772 0.5201 0.063 Uiso 1 1 calc R U
H2B H 0.2968 0.4367 0.5208 0.063 Uiso 1 1 calc R U
H2C H 0.3379 0.4345 0.4786 0.063 Uiso 1 1 calc R U
O3 O 0.20079(9) 0.49027(10) 0.44890(8) 0.0213(4) Uani 1 1 d . .
C3 C 0.17378(16) 0.46961(15) 0.49098(12) 0.0274(7) Uani 1 1 d . .
H3A H 0.1321 0.4735 0.4805 0.041 Uiso 1 1 calc R U
H3B H 0.1869 0.4968 0.5216 0.041 Uiso 1 1 calc R U
H3C H 0.1839 0.4244 0.4995 0.041 Uiso 1 1 calc R U
O4 O 0.30020(9) 0.61773(10) 0.48738(8) 0.0204(4) Uani 1 1 d . .
C4 C 0.35988(15) 0.6238(2) 0.48677(15) 0.0387(9) Uani 1 1 d . .
H4A H 0.3680 0.6676 0.4756 0.058 Uiso 1 1 calc R U
H4B H 0.3709 0.5921 0.4624 0.058 Uiso 1 1 calc R U
H4C H 0.3818 0.6157 0.5219 0.058 Uiso 1 1 calc R U
O5 O 0.30079(9) 0.59365(10) 0.59600(8) 0.0204(4) Uani 1 1 d . .
C5 C 0.3314(3) 0.5389(2) 0.58792(15) 0.0683(17) Uani 1 1 d . .
H5A H 0.3270 0.5306 0.5504 0.102 Uiso 1 1 calc R U
H5B H 0.3168 0.5017 0.6049 0.102 Uiso 1 1 calc R U
H5C H 0.3721 0.5454 0.6027 0.102 Uiso 1 1 calc R U
O6 O 0.29508(9) 0.55685(10) 0.70000(8) 0.0209(4) Uani 1 1 d . .
C6 C 0.23939(14) 0.52966(17) 0.68291(13) 0.0282(7) Uani 1 1 d . .
H6A H 0.2104 0.5584 0.6929 0.042 Uiso 1 1 calc R U
H6B H 0.2373 0.4872 0.6992 0.042 Uiso 1 1 calc R U
H6C H 0.2323 0.5247 0.6449 0.042 Uiso 1 1 calc R U
O7 O 0.41537(9) 0.45612(10) 0.72432(8) 0.0210(4) Uani 1 1 d . .
C7 C 0.45718(15) 0.46000(15) 0.69177(13) 0.0263(7) Uani 1 1 d . .
H7A H 0.4924 0.4382 0.7088 0.039 Uiso 1 1 calc R U
H7B H 0.4656 0.5056 0.6858 0.039 Uiso 1 1 calc R U
H7C H 0.4425 0.4390 0.6583 0.039 Uiso 1 1 calc R U
O8 O 0.36436(9) 0.34083(10) 0.67303(8) 0.0194(4) Uani 1 1 d . .
C8 C 0.3263(2) 0.37755(19) 0.63798(18) 0.0657(16) Uani 1 1 d . .
H8A H 0.3153 0.3535 0.6052 0.099 Uiso 1 1 calc R U
H8B H 0.3446 0.4184 0.6312 0.099 Uiso 1 1 calc R U
H8C H 0.2920 0.3866 0.6527 0.099 Uiso 1 1 calc R U
O9 O 0.31092(9) 0.23119(10) 0.61688(8) 0.0188(4) Uani 1 1 d . .
C9 C 0.25545(13) 0.24124(16) 0.62960(12) 0.0235(6) Uani 1 1 d . .
H9A H 0.2368 0.1993 0.6321 0.035 Uiso 1 1 calc R U
H9B H 0.2321 0.2674 0.6023 0.035 Uiso 1 1 calc R U
H9C H 0.2595 0.2639 0.6631 0.035 Uiso 1 1 calc R U
O10 O 0.25022(9) 0.22908(9) 0.50491(7) 0.0178(4) Uani 1 1 d . .
C10 C 0.20097(13) 0.19836(14) 0.50579(11) 0.0179(6) Uani 1 1 d . .
C11 C 0.20202(13) 0.13874(14) 0.53255(11) 0.0204(6) Uani 1 1 d . .
O11 O 0.25678(9) 0.11387(10) 0.55206(8) 0.0203(4) Uani 1 1 d . .
C17 C 0.26255(15) 0.04646(14) 0.53843(13) 0.0248(7) Uani 1 1 d . .
H17A H 0.2395 0.0195 0.5576 0.037 Uiso 1 1 calc R U
H17B H 0.3029 0.0336 0.5476 0.037 Uiso 1 1 calc R U
H17C H 0.2492 0.0407 0.5008 0.037 Uiso 1 1 calc R U
C12 C 0.15262(15) 0.10792(16) 0.54014(13) 0.0276(7) Uani 1 1 d . .
H12A H 0.1549 0.0688 0.5595 0.033 Uiso 1 1 calc R U
C13 C 0.09975(15) 0.13441(16) 0.51930(13) 0.0287(7) Uani 1 1 d . .
H13A H 0.0655 0.1138 0.5248 0.034 Uiso 1 1 calc R U
C14 C 0.09686(14) 0.19117(15) 0.49040(12) 0.0246(7) Uani 1 1 d . .
H14A H 0.0605 0.2087 0.4757 0.030 Uiso 1 1 calc R U
C15 C 0.14679(14) 0.22286(14) 0.48264(11) 0.0204(6) Uani 1 1 d . .
C16 C 0.14086(13) 0.28021(14) 0.44932(11) 0.0205(6) Uani 1 1 d . .
H16A H 0.1044 0.3005 0.4408 0.025 Uiso 1 1 calc R U
N1 N 0.18306(11) 0.30433(11) 0.43114(9) 0.0180(5) Uani 1 1 d . .
O12 O 0.17018(9) 0.35796(9) 0.39960(8) 0.0197(4) Uani 1 1 d D .
O13 O 0.28078(9) 0.50248(9) 0.39493(8) 0.0185(4) Uani 1 1 d . .
C18 C 0.31199(13) 0.51102(14) 0.35763(11) 0.0182(6) Uani 1 1 d . .
C19 C 0.32383(14) 0.57490(15) 0.34331(12) 0.0211(6) Uani 1 1 d . .
O14 O 0.29774(10) 0.62264(10) 0.36846(8) 0.0241(5) Uani 1 1 d . .
C25 C 0.31841(19) 0.68772(16) 0.36290(16) 0.0391(9) Uani 1 1 d . .
H25A H 0.3602 0.6886 0.3734 0.059 Uiso 1 1 calc R U
H25B H 0.3012 0.7173 0.3851 0.059 Uiso 1 1 calc R U
H25C H 0.3078 0.7014 0.3264 0.059 Uiso 1 1 calc R U
C20 C 0.35836(14) 0.58822(15) 0.30739(12) 0.0236(7) Uani 1 1 d . .
H20A H 0.3658 0.6318 0.2991 0.028 Uiso 1 1 calc R U
C21 C 0.38213(15) 0.53751(16) 0.28350(13) 0.0265(7) Uani 1 1 d . .
H21A H 0.4058 0.5463 0.2586 0.032 Uiso 1 1 calc R U
C22 C 0.37116(14) 0.47412(16) 0.29611(12) 0.0248(7) Uani 1 1 d . .
H22A H 0.3880 0.4396 0.2801 0.030 Uiso 1 1 calc R U
C23 C 0.33557(14) 0.46011(14) 0.33221(12) 0.0209(6) Uani 1 1 d . .
C24 C 0.32600(14) 0.39216(14) 0.34285(11) 0.0217(6) Uani 1 1 d . .
H24A H 0.3502 0.3606 0.3315 0.026 Uiso 1 1 calc R U
N2 N 0.28644(11) 0.37302(11) 0.36681(9) 0.0181(5) Uani 1 1 d . .
O15 O 0.28502(9) 0.30693(9) 0.37556(8) 0.0196(4) Uani 1 1 d . .
O16 O 0.19425(9) 0.61998(10) 0.50041(8) 0.0192(4) Uani 1 1 d . .
C26 C 0.13908(13) 0.62873(14) 0.50365(11) 0.0193(6) Uani 1 1 d . .
C27 C 0.09677(14) 0.62280(15) 0.45826(12) 0.0230(6) Uani 1 1 d . .
O17 O 0.11843(9) 0.61388(10) 0.41234(8) 0.0226(5) Uani 1 1 d . .
C33 C 0.08170(16) 0.6377(2) 0.36549(13) 0.0365(9) Uani 1 1 d . .
H33A H 0.0501 0.6072 0.3547 0.055 Uiso 1 1 calc R U
H33B H 0.1040 0.6419 0.3376 0.055 Uiso 1 1 calc R U
H33C H 0.0661 0.6800 0.3725 0.055 Uiso 1 1 calc R U
C28 C 0.03894(15) 0.62416(16) 0.45989(12) 0.0272(7) Uani 1 1 d . .
H28A H 0.0114 0.6193 0.4287 0.033 Uiso 1 1 calc R U
C29 C 0.02106(14) 0.63274(16) 0.50753(13) 0.0277(7) Uani 1 1 d . .
H29A H -0.0186 0.6317 0.5093 0.033 Uiso 1 1 calc R U
C30 C 0.06171(14) 0.64273(16) 0.55223(12) 0.0253(7) Uani 1 1 d . .
H30A H 0.0495 0.6497 0.5845 0.030 Uiso 1 1 calc R U
C31 C 0.12036(13) 0.64280(14) 0.55071(12) 0.0208(6) Uani 1 1 d . .
C32 C 0.16030(14) 0.65701(15) 0.59847(11) 0.0222(6) Uani 1 1 d . .
H32A H 0.1462 0.6582 0.6303 0.027 Uiso 1 1 calc R U
N3 N 0.21370(11) 0.66799(12) 0.59978(9) 0.0196(5) Uani 1 1 d . .
O18 O 0.24494(9) 0.67953(10) 0.64879(8) 0.0216(4) Uani 1 1 d . .
O19 O 0.39629(9) 0.60275(10) 0.69988(8) 0.0189(4) Uani 1 1 d . .
C34 C 0.44501(13) 0.63747(14) 0.70872(11) 0.0195(6) Uani 1 1 d . .
C35 C 0.48732(13) 0.62080(14) 0.75213(12) 0.0207(6) Uani 1 1 d . .
O20 O 0.47235(9) 0.56967(10) 0.78153(8) 0.0218(4) Uani 1 1 d . .
C41 C 0.51899(14) 0.53530(16) 0.81337(13) 0.0257(7) Uani 1 1 d . .
H41A H 0.5500 0.5291 0.7937 0.039 Uiso 1 1 calc R U
H41B H 0.5054 0.4931 0.8231 0.039 Uiso 1 1 calc R U
H41C H 0.5333 0.5604 0.8450 0.039 Uiso 1 1 calc R U
C36 C 0.53954(14) 0.65303(15) 0.76316(13) 0.0250(7) Uani 1 1 d . .
H36A H 0.5669 0.6420 0.7933 0.030 Uiso 1 1 calc R U
C37 C 0.55151(14) 0.70144(15) 0.72996(14) 0.0273(7) Uani 1 1 d . .
H37A H 0.5876 0.7228 0.7368 0.033 Uiso 1 1 calc R U
C38 C 0.51111(15) 0.71867(16) 0.68700(13) 0.0276(7) Uani 1 1 d . .
H38A H 0.5201 0.7512 0.6640 0.033 Uiso 1 1 calc R U
C39 C 0.45687(14) 0.68888(14) 0.67660(12) 0.0218(6) Uani 1 1 d . .
C40 C 0.41589(14) 0.71104(14) 0.63107(12) 0.0237(7) Uani 1 1 d . .
H40A H 0.4295 0.7378 0.6063 0.028 Uiso 1 1 calc R U
N4 N 0.36263(11) 0.69622(12) 0.62291(9) 0.0207(5) Uani 1 1 d . .
O21 O 0.32933(10) 0.71886(10) 0.57758(8) 0.0232(5) Uani 1 1 d . .
O22 O 0.32527(9) 0.42602(9) 0.76241(7) 0.0175(4) Uani 1 1 d . .
C42 C 0.29044(13) 0.41075(14) 0.79594(11) 0.0177(6) Uani 1 1 d . .
C43 C 0.26312(13) 0.46191(14) 0.81744(11) 0.0190(6) Uani 1 1 d . .
O23 O 0.27952(9) 0.52355(10) 0.80403(8) 0.0209(4) Uani 1 1 d . .
C49 C 0.23986(15) 0.57568(15) 0.80743(13) 0.0259(7) Uani 1 1 d . .
H49A H 0.2009 0.5620 0.7917 0.039 Uiso 1 1 calc R U
H49B H 0.2506 0.6136 0.7887 0.039 Uiso 1 1 calc R U
H49C H 0.2411 0.5869 0.8441 0.039 Uiso 1 1 calc R U
C44 C 0.22341(14) 0.45088(15) 0.84876(11) 0.0214(6) Uani 1 1 d . .
H44A H 0.2041 0.4862 0.8613 0.026 Uiso 1 1 calc R U
C45 C 0.21160(14) 0.38744(15) 0.86210(12) 0.0245(7) Uani 1 1 d . .
H45A H 0.1845 0.3796 0.8841 0.029 Uiso 1 1 calc R U
C46 C 0.23906(14) 0.33657(15) 0.84353(11) 0.0221(6) Uani 1 1 d . .
H46A H 0.2315 0.2937 0.8535 0.026 Uiso 1 1 calc R U
C47 C 0.27845(13) 0.34694(14) 0.80968(11) 0.0189(6) Uani 1 1 d . .
C48 C 0.29957(13) 0.29009(14) 0.78615(11) 0.0193(6) Uani 1 1 d . .
H48A H 0.2826 0.2493 0.7905 0.023 Uiso 1 1 calc R U
N5 N 0.34015(11) 0.29277(11) 0.75979(9) 0.0184(5) Uani 1 1 d . .
O24 O 0.35231(9) 0.23583(9) 0.73632(8) 0.0196(4) Uani 1 1 d . .
O25 O 0.41869(9) 0.23605(9) 0.60551(7) 0.0181(4) Uani 1 1 d . .
C50 C 0.47309(13) 0.21734(13) 0.60750(11) 0.0180(6) Uani 1 1 d . .
C51 C 0.48737(13) 0.18215(14) 0.56507(12) 0.0208(6) Uani 1 1 d . .
O26 O 0.44055(9) 0.16680(11) 0.52662(8) 0.0236(5) Uani 1 1 d . .
C57 C 0.45325(16) 0.1292(2) 0.48350(14) 0.0403(10) Uani 1 1 d . .
H57A H 0.4790 0.1539 0.4654 0.060 Uiso 1 1 calc R U
H57B H 0.4176 0.1197 0.4592 0.060 Uiso 1 1 calc R U
H57C H 0.4718 0.0886 0.4966 0.060 Uiso 1 1 calc R U
C52 C 0.54294(14) 0.16606(15) 0.56227(12) 0.0253(7) Uani 1 1 d . .
H52A H 0.5513 0.1446 0.5323 0.030 Uiso 1 1 calc R U
C53 C 0.58701(14) 0.18153(15) 0.60374(13) 0.0259(7) Uani 1 1 d . .
H53A H 0.6255 0.1704 0.6022 0.031 Uiso 1 1 calc R U
C54 C 0.57453(13) 0.21282(15) 0.64665(12) 0.0223(6) Uani 1 1 d . .
H54A H 0.6046 0.2221 0.6752 0.027 Uiso 1 1 calc R U
C55 C 0.51815(13) 0.23138(13) 0.64927(11) 0.0187(6) Uani 1 1 d . .
C56 C 0.51000(13) 0.26889(14) 0.69450(11) 0.0189(6) Uani 1 1 d . .
H56A H 0.5430 0.2855 0.7169 0.023 Uiso 1 1 calc R U
N6 N 0.46110(11) 0.28073(11) 0.70572(9) 0.0183(5) Uani 1 1 d . .
O27 O 0.46059(9) 0.32018(10) 0.74803(8) 0.0213(4) Uani 1 1 d . .
O28 O 0.32081(9) 0.12947(10) 0.46825(8) 0.0207(4) Uani 1 1 d . .
O29 O 0.26783(9) 0.19120(10) 0.40671(8) 0.0208(4) Uani 1 1 d . .
C58 C 0.29125(13) 0.13830(14) 0.42323(11) 0.0179(6) Uani 1 1 d . .
C59 C 0.28418(13) 0.08105(14) 0.38710(11) 0.0194(6) Uani 1 1 d . .
C60 C 0.25467(14) 0.08626(15) 0.33599(11) 0.0217(6) Uani 1 1 d . .
H60A H 0.2382 0.1265 0.3235 0.026 Uiso 1 1 calc R U
C61 C 0.24927(14) 0.03267(15) 0.30307(12) 0.0248(7) Uani 1 1 d . .
H61A H 0.2295 0.0360 0.2680 0.030 Uiso 1 1 calc R U
C62 C 0.27327(14) -0.02566(15) 0.32240(12) 0.0234(7) Uani 1 1 d . .
C63 C 0.30256(14) -0.03202(15) 0.37309(12) 0.0247(7) Uani 1 1 d . .
H63A H 0.3186 -0.0725 0.3856 0.030 Uiso 1 1 calc R U
C64 C 0.30810(14) 0.02189(14) 0.40528(12) 0.0219(6) Uani 1 1 d . .
H64A H 0.3284 0.0185 0.4401 0.026 Uiso 1 1 calc R U
Cl1 Cl 0.26605(4) -0.09374(4) 0.28189(3) 0.03108(18) Uani 1 1 d . .
O30 O 0.17555(9) 0.45414(10) 0.33623(8) 0.0216(4) Uani 1 1 d . .
O31 O 0.18029(10) 0.56287(10) 0.33654(8) 0.0219(4) Uani 1 1 d . .
C65 C 0.16357(13) 0.50919(15) 0.31555(11) 0.0205(6) Uani 1 1 d . .
C66 C 0.12740(13) 0.50983(14) 0.26195(11) 0.0196(6) Uani 1 1 d . .
C67 C 0.09968(13) 0.45391(15) 0.24124(12) 0.0212(6) Uani 1 1 d . .
H67A H 0.1016 0.4159 0.2619 0.025 Uiso 1 1 calc R U
C68 C 0.06930(14) 0.45334(15) 0.19068(12) 0.0245(7) Uani 1 1 d . .
H68A H 0.0493 0.4156 0.1767 0.029 Uiso 1 1 calc R U
C69 C 0.06844(14) 0.50892(16) 0.16065(11) 0.0232(6) Uani 1 1 d . .
C70 C 0.09421(14) 0.56598(15) 0.18075(12) 0.0242(7) Uani 1 1 d . .
H70A H 0.0918 0.6040 0.1600 0.029 Uiso 1 1 calc R U
C71 C 0.12349(14) 0.56617(15) 0.23176(12) 0.0226(6) Uani 1 1 d . .
H71A H 0.1411 0.6049 0.2464 0.027 Uiso 1 1 calc R U
Cl2 Cl 0.03547(4) 0.50587(4) 0.09500(3) 0.03089(18) Uani 1 1 d . .
O32 O 0.21544(10) 0.70569(10) 0.41851(8) 0.0232(5) Uani 1 1 d . .
O33 O 0.24294(10) 0.74114(10) 0.50098(8) 0.0244(5) Uani 1 1 d . .
C72 C 0.22064(14) 0.74872(14) 0.45338(12) 0.0213(6) Uani 1 1 d . .
C73 C 0.20031(13) 0.81615(14) 0.43795(12) 0.0211(6) Uani 1 1 d . .
C74 C 0.18692(14) 0.83410(15) 0.38582(12) 0.0235(6) Uani 1 1 d . .
H74A H 0.1901 0.8035 0.3593 0.028 Uiso 1 1 calc R U
C75 C 0.16888(14) 0.89688(15) 0.37231(13) 0.0263(7) Uani 1 1 d . .
H75A H 0.1603 0.9097 0.3367 0.032 Uiso 1 1 calc R U
C76 C 0.16356(14) 0.94047(15) 0.41159(14) 0.0264(7) Uani 1 1 d . .
C77 C 0.17649(14) 0.92327(15) 0.46361(14) 0.0266(7) Uani 1 1 d . .
H77A H 0.1725 0.9538 0.4900 0.032 Uiso 1 1 calc R U
C78 C 0.19535(14) 0.86083(15) 0.47692(13) 0.0235(6) Uani 1 1 d . .
H78A H 0.2049 0.8486 0.5126 0.028 Uiso 1 1 calc R U
Cl3 Cl 0.13967(4) 1.01876(4) 0.39536(4) 0.0383(2) Uani 1 1 d . .
O34 O 0.32651(9) 0.69731(10) 0.72988(8) 0.0215(4) Uani 1 1 d . .
O35 O 0.36289(9) 0.63669(10) 0.79927(8) 0.0219(5) Uani 1 1 d . .
C79 C 0.34999(13) 0.69068(14) 0.77730(11) 0.0189(6) Uani 1 1 d . .
C80 C 0.36152(13) 0.75133(14) 0.80906(11) 0.0187(6) Uani 1 1 d . .
C81 C 0.34642(14) 0.81081(15) 0.78615(12) 0.0231(6) Uani 1 1 d . .
H81A H 0.3298 0.8129 0.7502 0.028 Uiso 1 1 calc R U
C82 C 0.35530(14) 0.86719(15) 0.81500(13) 0.0255(7) Uani 1 1 d . .
H82A H 0.3444 0.9079 0.7993 0.031 Uiso 1 1 calc R U
C83 C 0.38038(14) 0.86328(15) 0.86736(12) 0.0229(6) Uani 1 1 d . .
C84 C 0.39613(14) 0.80456(15) 0.89111(12) 0.0243(7) Uani 1 1 d . .
H84A H 0.4131 0.8028 0.9270 0.029 Uiso 1 1 calc R U
C85 C 0.38683(13) 0.74812(15) 0.86169(12) 0.0215(6) Uani 1 1 d . .
H85A H 0.3977 0.7074 0.8774 0.026 Uiso 1 1 calc R U
Cl4 Cl 0.39195(4) 0.93473(4) 0.90367(3) 0.03415(19) Uani 1 1 d . .
O36 O 0.40620(9) 0.48219(10) 0.84733(8) 0.0219(4) Uani 1 1 d . .
O37 O 0.42418(9) 0.38034(10) 0.82451(8) 0.0223(5) Uani 1 1 d . .
C86 C 0.41851(13) 0.42340(14) 0.85757(11) 0.0199(6) Uani 1 1 d . .
C87 C 0.42792(13) 0.40169(14) 0.91340(11) 0.0199(6) Uani 1 1 d . .
C88 C 0.43816(13) 0.44660(15) 0.95414(12) 0.0216(6) Uani 1 1 d . .
H88A H 0.4374 0.4916 0.9465 0.026 Uiso 1 1 calc R U
C89 C 0.44941(14) 0.42612(16) 1.00566(12) 0.0246(7) Uani 1 1 d . .
H89A H 0.4572 0.4567 1.0333 0.029 Uiso 1 1 calc R U
C90 C 0.44903(14) 0.36063(16) 1.01614(12) 0.0253(7) Uani 1 1 d . .
C91 C 0.43774(14) 0.31447(16) 0.97663(13) 0.0266(7) Uani 1 1 d . .
H91A H 0.4371 0.2696 0.9846 0.032 Uiso 1 1 calc R U
Cl5 Cl 0.46416(4) 0.33366(5) 1.08066(3) 0.03483(19) Uani 1 1 d . .
C92 C 0.42749(14) 0.33581(15) 0.92529(12) 0.0246(7) Uani 1 1 d . .
H92A H 0.4201 0.3051 0.8978 0.029 Uiso 1 1 calc R U
O38 O 0.39939(9) 0.15007(10) 0.68297(8) 0.0211(4) Uani 1 1 d . .
O39 O 0.37665(9) 0.10322(10) 0.60426(8) 0.0204(4) Uani 1 1 d . .
C93 C 0.39563(13) 0.10143(14) 0.65280(11) 0.0178(6) Uani 1 1 d . .
C94 C 0.41456(13) 0.03792(14) 0.67723(12) 0.0207(6) Uani 1 1 d . .
C95 C 0.41793(14) -0.01646(15) 0.64625(12) 0.0238(7) Uani 1 1 d . .
H95A H 0.4074 -0.0130 0.6094 0.029 Uiso 1 1 calc R U
C96 C 0.43640(14) -0.07543(15) 0.66849(13) 0.0262(7) Uani 1 1 d . .
H96A H 0.4385 -0.1124 0.6473 0.031 Uiso 1 1 calc R U
C97 C 0.45171(14) -0.07954(14) 0.72234(13) 0.0245(7) Uani 1 1 d . .
C98 C 0.44775(15) -0.02624(15) 0.75424(13) 0.0267(7) Uani 1 1 d . .
H98A H 0.4575 -0.0301 0.7911 0.032 Uiso 1 1 calc R U
C99 C 0.42936(14) 0.03244(14) 0.73152(12) 0.0223(6) Uani 1 1 d . .
H99A H 0.4268 0.0692 0.7529 0.027 Uiso 1 1 calc R U
Cl6 Cl 0.47734(4) -0.15252(4) 0.75065(3) 0.03415(19) Uani 1 1 d . .
O101 O 0.33358(12) 0.22370(12) 0.30631(11) 0.0378(6) Uani 1 1 d D .
H101 H 0.3163(19) 0.244(2) 0.3278(16) 0.057 Uiso 1 1 d D U
C101 C 0.29420(18) 0.23076(19) 0.25874(15) 0.0413(9) Uani 1 1 d . .
H10A H 0.2568 0.2133 0.2627 0.062 Uiso 1 1 calc R U
H10B H 0.3084 0.2072 0.2311 0.062 Uiso 1 1 calc R U
H10C H 0.2902 0.2767 0.2495 0.062 Uiso 1 1 calc R U
O102 O 0.56376(11) 0.35943(12) 0.80748(9) 0.0300(5) Uani 1 1 d D .
H102 H 0.5319(14) 0.350(2) 0.7919(16) 0.045 Uiso 1 1 d D U
C102 C 0.56745(17) 0.34363(18) 0.86107(13) 0.0340(8) Uani 1 1 d . .
H10D H 0.6077 0.3439 0.8785 0.051 Uiso 1 1 calc R U
H10E H 0.5512 0.3005 0.8641 0.051 Uiso 1 1 calc R U
H10F H 0.5460 0.3756 0.8775 0.051 Uiso 1 1 calc R U
O103 O 0.42299(13) 0.16178(13) 0.81258(10) 0.0419(7) Uani 1 1 d D .
H103 H 0.4021(19) 0.181(2) 0.7868(16) 0.063 Uiso 1 1 d D U
C103 C 0.4788(2) 0.1798(2) 0.80961(18) 0.0572(13) Uani 1 1 d . .
H10G H 0.4826 0.2269 0.8129 0.086 Uiso 1 1 calc R U
H10H H 0.4875 0.1661 0.7759 0.086 Uiso 1 1 calc R U
H10I H 0.5056 0.1590 0.8379 0.086 Uiso 1 1 calc R U
O104 O 0.37977(11) 0.83464(12) 0.54815(10) 0.0346(6) Uani 1 1 d D .
H104 H 0.3583(18) 0.8039(18) 0.5495(18) 0.052 Uiso 1 1 d D U
C104 C 0.34701(16) 0.87738(18) 0.51255(14) 0.0341(8) Uani 1 1 d . .
H10J H 0.3148 0.8940 0.5275 0.051 Uiso 1 1 calc R U
H10K H 0.3322 0.8544 0.4800 0.051 Uiso 1 1 calc R U
H10L H 0.3711 0.9136 0.5054 0.051 Uiso 1 1 calc R U
O105 O 0.64452(11) 0.28697(12) 0.76604(9) 0.0319(5) Uani 1 1 d D .
H105 H 0.6249(18) 0.3112(19) 0.7816(16) 0.048 Uiso 1 1 d D U
C105 C 0.65227(17) 0.22902(18) 0.79614(15) 0.0365(8) Uani 1 1 d . .
H10M H 0.6775 0.2377 0.8296 0.055 Uiso 1 1 calc R U
H10N H 0.6697 0.1958 0.7772 0.055 Uiso 1 1 calc R U
H10O H 0.6150 0.2137 0.8023 0.055 Uiso 1 1 calc R U
O106 O 0.06158(13) 0.40275(14) 0.40669(12) 0.0488(7) Uani 1 1 d D .
H106 H 0.0871 0.3877 0.3916 0.073 Uiso 1 1 calc DR U
C106 C 0.0406(2) 0.4611(2) 0.3825(2) 0.0592(13) Uani 1 1 d . .
H10P H 0.0044 0.4724 0.3932 0.089 Uiso 1 1 calc R U
H10Q H 0.0342 0.4558 0.3445 0.089 Uiso 1 1 calc R U
H10R H 0.0687 0.4957 0.3929 0.089 Uiso 1 1 calc R U
O107 O 0.54487(14) 0.55672(15) 0.55539(12) 0.0509(8) Uani 1 1 d D .
H107 H 0.528(2) 0.5184(19) 0.558(2) 0.076 Uiso 1 1 d D U
C107 C 0.5167(2) 0.5899(2) 0.59067(17) 0.0484(10) Uani 1 1 d . .
H10S H 0.5343 0.5783 0.6265 0.073 Uiso 1 1 calc R U
H10T H 0.4761 0.5776 0.5843 0.073 Uiso 1 1 calc R U
H10U H 0.5201 0.6366 0.5858 0.073 Uiso 1 1 calc R U
O108 O 0.5024(2) 0.43441(16) 0.54865(14) 0.0787(12) Uani 1 1 d D .
H108 H 0.481(3) 0.426(3) 0.5193(18) 0.118 Uiso 1 1 d D U
C108 C 0.5064(2) 0.37578(19) 0.57581(16) 0.0437(10) Uani 1 1 d . .
H10V H 0.5304 0.3816 0.6103 0.066 Uiso 1 1 calc R U
H10W H 0.5235 0.3429 0.5563 0.066 Uiso 1 1 calc R U
H10X H 0.4679 0.3617 0.5798 0.066 Uiso 1 1 calc R U

loop_
_atom_site_aniso_label
_atom_site_aniso_U_11
_atom_site_aniso_U_22
_atom_site_aniso_U_33
_atom_site_aniso_U_23
_atom_site_aniso_U_13
_atom_site_aniso_U_12
Gd1 0.01941(8) 0.01469(7) 0.01358(7) -0.00121(5) 0.00206(5) -0.00060(5)
Gd2 0.02406(8) 0.01288(7) 0.01440(7) -0.00088(5) 0.00363(6) 0.00006(6)
Gd3 0.01982(8) 0.01282(7) 0.01739(7) -0.00096(5) 0.00309(6) -0.00043(5)
Fe1 0.0207(2) 0.01280(19) 0.01511(19) 0.00043(15) 0.00324(16) -0.00043(16)
Fe2 0.0221(2) 0.01268(19) 0.01527(19) 0.00063(15) 0.00479(16) 0.00017(16)
Fe3 0.0229(2) 0.0156(2) 0.01442(19) -0.00094(15) 0.00225(17) -0.00070(17)
Fe4 0.0208(2) 0.01512(19) 0.01471(19) -0.00176(15) 0.00209(16) -0.00098(17)
Fe5 0.0214(2) 0.01355(19) 0.01729(19) -0.00270(15) 0.00528(17) -0.00081(17)
Fe6 0.0197(2) 0.01421(19) 0.01462(19) -0.00204(15) 0.00356(16) -0.00083(16)
O1 0.0203(11) 0.0183(10) 0.0202(10) 0.0017(8) 0.0025(8) -0.0017(8)
C1 0.0282(19) 0.040(2) 0.0370(19) 0.0133(16) 0.0074(15) -0.0073(16)
O2 0.0248(11) 0.0150(10) 0.0199(10) 0.0025(8) 0.0040(9) -0.0024(9)
C2 0.057(3) 0.0251(18) 0.035(2) -0.0012(15) -0.0138(18) 0.0048(17)
O3 0.0301(12) 0.0174(10) 0.0181(10) -0.0004(8) 0.0093(9) 0.0005(9)
C3 0.040(2) 0.0215(15) 0.0252(16) 0.0039(12) 0.0178(15) 0.0002(14)
O4 0.0230(11) 0.0213(11) 0.0176(10) 0.0002(8) 0.0058(9) 0.0013(9)
C4 0.0268(19) 0.058(3) 0.0327(19) -0.0071(17) 0.0086(16) -0.0044(18)
O5 0.0242(11) 0.0215(11) 0.0153(10) -0.0008(8) 0.0030(8) -0.0004(9)
C5 0.142(5) 0.040(2) 0.0214(19) 0.0006(17) 0.010(2) 0.042(3)
O6 0.0227(11) 0.0186(10) 0.0207(10) 0.0002(8) 0.0017(9) -0.0058(9)
C6 0.0250(17) 0.0320(18) 0.0249(16) 0.0043(13) -0.0026(13) -0.0082(14)
O7 0.0257(12) 0.0168(10) 0.0227(11) -0.0028(8) 0.0100(9) -0.0044(9)
C7 0.0309(18) 0.0212(15) 0.0312(17) -0.0046(13) 0.0171(15) -0.0039(14)
O8 0.0230(11) 0.0178(10) 0.0184(10) -0.0027(8) 0.0060(9) -0.0011(9)
C8 0.099(4) 0.0204(19) 0.057(3) -0.0024(18) -0.042(3) 0.004(2)
O9 0.0167(10) 0.0191(10) 0.0203(10) -0.0026(8) 0.0029(8) 0.0002(8)
C9 0.0223(16) 0.0265(16) 0.0229(15) -0.0042(12) 0.0071(13) 0.0014(13)
O10 0.0204(11) 0.0154(10) 0.0176(10) -0.0013(8) 0.0037(8) -0.0045(8)
C10 0.0211(15) 0.0180(14) 0.0149(13) -0.0026(11) 0.0042(11) -0.0024(12)
C11 0.0221(16) 0.0199(15) 0.0182(14) -0.0004(11) 0.0013(12) -0.0034(12)
O11 0.0232(11) 0.0153(10) 0.0211(10) 0.0018(8) 0.0005(9) -0.0015(9)
C17 0.0299(18) 0.0133(14) 0.0297(16) 0.0005(12) 0.0013(14) -0.0032(13)
C12 0.0338(19) 0.0215(16) 0.0271(16) 0.0058(13) 0.0048(14) -0.0042(14)
C13 0.0235(17) 0.0274(17) 0.0359(18) 0.0048(14) 0.0074(14) -0.0094(14)
C14 0.0209(16) 0.0242(16) 0.0286(16) 0.0019(13) 0.0043(13) -0.0011(13)
C15 0.0245(16) 0.0170(14) 0.0200(14) -0.0019(11) 0.0046(12) -0.0037(12)
C16 0.0210(15) 0.0176(14) 0.0224(15) -0.0002(12) 0.0028(12) 0.0005(12)
N1 0.0240(13) 0.0121(11) 0.0176(12) 0.0005(9) 0.0032(10) 0.0006(10)
O12 0.0226(11) 0.0139(10) 0.0214(10) 0.0037(8) 0.0011(9) 0.0002(8)
O13 0.0242(11) 0.0151(10) 0.0172(10) 0.0004(8) 0.0064(8) -0.0009(8)
C18 0.0198(15) 0.0178(14) 0.0168(13) 0.0016(11) 0.0027(11) -0.0011(12)
C19 0.0234(16) 0.0202(15) 0.0195(14) -0.0007(11) 0.0034(12) -0.0009(12)
O14 0.0346(13) 0.0137(10) 0.0271(11) -0.0020(8) 0.0137(10) -0.0054(9)
C25 0.060(3) 0.0152(16) 0.051(2) -0.0017(15) 0.032(2) -0.0087(16)
C20 0.0271(17) 0.0199(15) 0.0240(15) 0.0032(12) 0.0053(13) -0.0039(13)
C21 0.0287(18) 0.0274(17) 0.0261(16) 0.0020(13) 0.0119(14) -0.0036(14)
C22 0.0265(17) 0.0243(16) 0.0258(16) 0.0014(13) 0.0107(13) 0.0025(13)
C23 0.0242(16) 0.0188(15) 0.0203(14) 0.0027(11) 0.0056(12) -0.0006(12)
C24 0.0284(17) 0.0171(14) 0.0197(14) 0.0003(11) 0.0044(13) 0.0046(13)
N2 0.0238(13) 0.0128(11) 0.0173(12) 0.0018(9) 0.0028(10) -0.0009(10)
O15 0.0294(12) 0.0117(9) 0.0189(10) 0.0016(8) 0.0074(9) 0.0011(8)
O16 0.0221(11) 0.0167(10) 0.0182(10) -0.0018(8) 0.0024(8) 0.0012(9)
C26 0.0244(16) 0.0144(13) 0.0189(14) -0.0013(11) 0.0032(12) -0.0003(12)
C27 0.0275(17) 0.0196(15) 0.0218(15) -0.0029(12) 0.0042(13) 0.0022(13)
O17 0.0250(12) 0.0272(11) 0.0143(10) -0.0008(8) 0.0001(9) 0.0053(9)
C33 0.037(2) 0.050(2) 0.0205(16) 0.0036(15) -0.0008(15) 0.0160(18)
C28 0.0273(18) 0.0293(17) 0.0225(15) -0.0039(13) -0.0016(13) 0.0004(14)
C29 0.0211(16) 0.0325(18) 0.0296(17) -0.0010(14) 0.0046(14) -0.0018(14)
C30 0.0269(17) 0.0282(17) 0.0219(15) -0.0032(13) 0.0076(13) -0.0012(14)
C31 0.0223(16) 0.0182(14) 0.0210(14) 0.0001(11) 0.0016(12) 0.0007(12)
C32 0.0269(17) 0.0231(15) 0.0168(14) -0.0031(12) 0.0044(12) 0.0027(13)
N3 0.0254(14) 0.0174(12) 0.0141(11) -0.0027(9) -0.0013(10) 0.0001(10)
O18 0.0243(12) 0.0233(11) 0.0154(10) -0.0052(8) -0.0008(9) 0.0024(9)
O19 0.0201(11) 0.0165(10) 0.0195(10) -0.0016(8) 0.0019(8) -0.0001(8)
C34 0.0211(15) 0.0174(14) 0.0212(14) -0.0060(11) 0.0067(12) -0.0019(12)
C35 0.0224(16) 0.0160(14) 0.0238(15) -0.0028(11) 0.0046(12) -0.0001(12)
O20 0.0190(11) 0.0192(10) 0.0259(11) 0.0040(9) 0.0008(9) 0.0015(9)
C41 0.0211(16) 0.0267(16) 0.0278(16) 0.0043(13) 0.0009(13) 0.0029(13)
C36 0.0220(16) 0.0216(15) 0.0301(17) -0.0033(13) 0.0015(13) 0.0011(13)
C37 0.0204(16) 0.0214(16) 0.0391(19) -0.0052(14) 0.0029(14) -0.0067(13)
C38 0.0282(18) 0.0201(15) 0.0351(18) -0.0013(13) 0.0073(14) -0.0036(14)
C39 0.0240(16) 0.0187(14) 0.0230(15) -0.0030(12) 0.0050(13) -0.0013(12)
C40 0.0309(18) 0.0166(14) 0.0241(15) 0.0004(12) 0.0067(13) -0.0041(13)
N4 0.0262(14) 0.0168(12) 0.0178(12) -0.0017(10) 0.0005(10) -0.0016(11)
O21 0.0295(12) 0.0201(11) 0.0181(10) 0.0016(8) -0.0004(9) -0.0046(9)
O22 0.0213(11) 0.0152(10) 0.0172(10) -0.0006(8) 0.0065(8) -0.0003(8)
C42 0.0203(15) 0.0198(14) 0.0125(13) -0.0012(11) 0.0012(11) -0.0005(12)
C43 0.0221(15) 0.0172(14) 0.0175(14) -0.0001(11) 0.0031(12) -0.0011(12)
O23 0.0238(11) 0.0143(10) 0.0259(11) 0.0002(8) 0.0083(9) 0.0017(9)
C49 0.0322(18) 0.0168(15) 0.0317(17) -0.0002(13) 0.0136(14) 0.0056(13)
C44 0.0273(17) 0.0195(15) 0.0188(14) -0.0036(11) 0.0081(12) 0.0029(13)
C45 0.0291(17) 0.0267(16) 0.0203(15) 0.0011(12) 0.0111(13) -0.0023(14)
C46 0.0299(17) 0.0172(14) 0.0194(14) 0.0013(11) 0.0053(13) -0.0018(13)
C47 0.0222(15) 0.0179(14) 0.0164(13) -0.0029(11) 0.0032(12) -0.0016(12)
C48 0.0262(16) 0.0144(13) 0.0170(13) 0.0014(11) 0.0028(12) -0.0013(12)
N5 0.0272(14) 0.0134(11) 0.0152(11) -0.0016(9) 0.0053(10) 0.0026(10)
O24 0.0285(12) 0.0132(9) 0.0185(10) -0.0045(8) 0.0080(9) -0.0007(9)
O25 0.0203(11) 0.0168(10) 0.0173(10) -0.0025(8) 0.0036(8) 0.0008(8)
C50 0.0229(15) 0.0129(13) 0.0187(14) 0.0012(11) 0.0055(12) -0.0012(12)
C51 0.0213(16) 0.0204(15) 0.0206(14) -0.0010(12) 0.0038(12) -0.0022(12)
O26 0.0220(11) 0.0306(12) 0.0185(10) -0.0095(9) 0.0042(9) -0.0004(9)
C57 0.031(2) 0.062(3) 0.0274(18) -0.0249(18) 0.0047(15) 0.0052(18)
C52 0.0278(17) 0.0236(16) 0.0257(16) -0.0084(13) 0.0084(14) 0.0005(13)
C53 0.0208(16) 0.0253(16) 0.0332(17) -0.0043(13) 0.0095(14) 0.0028(13)
C54 0.0199(16) 0.0200(15) 0.0262(15) 0.0003(12) 0.0024(13) -0.0018(12)
C55 0.0215(15) 0.0131(13) 0.0218(14) -0.0010(11) 0.0050(12) -0.0009(11)
C56 0.0207(15) 0.0159(14) 0.0190(14) -0.0022(11) 0.0006(12) -0.0011(12)
N6 0.0247(14) 0.0148(11) 0.0155(11) -0.0033(9) 0.0046(10) -0.0001(10)
O27 0.0241(11) 0.0202(10) 0.0186(10) -0.0085(8) 0.0016(9) 0.0022(9)
O28 0.0274(12) 0.0174(10) 0.0164(10) -0.0010(8) 0.0011(9) -0.0006(9)
O29 0.0289(12) 0.0153(10) 0.0176(10) 0.0008(8) 0.0032(9) 0.0002(9)
C58 0.0208(15) 0.0168(14) 0.0170(13) 0.0000(11) 0.0058(12) -0.0026(12)
C59 0.0198(15) 0.0194(14) 0.0195(14) -0.0010(11) 0.0049(12) -0.0019(12)
C60 0.0253(16) 0.0200(15) 0.0193(14) 0.0016(11) 0.0030(12) -0.0003(13)
C61 0.0289(17) 0.0266(16) 0.0176(14) -0.0039(12) 0.0013(13) -0.0039(14)
C62 0.0297(17) 0.0187(15) 0.0238(15) -0.0086(12) 0.0099(13) -0.0067(13)
C63 0.0309(18) 0.0163(14) 0.0270(16) -0.0004(12) 0.0057(14) 0.0020(13)
C64 0.0282(17) 0.0179(14) 0.0193(14) -0.0013(11) 0.0030(13) -0.0005(13)
Cl1 0.0397(5) 0.0238(4) 0.0306(4) -0.0129(3) 0.0090(4) -0.0053(3)
O30 0.0273(12) 0.0182(10) 0.0180(10) 0.0023(8) 0.0010(9) 0.0002(9)
O31 0.0304(12) 0.0177(10) 0.0168(10) -0.0016(8) 0.0021(9) 0.0008(9)
C65 0.0219(16) 0.0230(15) 0.0178(14) -0.0010(12) 0.0069(12) 0.0003(12)
C66 0.0231(16) 0.0181(14) 0.0179(14) -0.0005(11) 0.0051(12) 0.0029(12)
C67 0.0246(16) 0.0186(14) 0.0212(15) 0.0033(11) 0.0060(13) 0.0018(12)
C68 0.0278(17) 0.0221(15) 0.0239(15) -0.0015(12) 0.0055(13) 0.0000(13)
C69 0.0225(16) 0.0310(17) 0.0150(14) -0.0001(12) 0.0007(12) 0.0025(13)
C70 0.0291(17) 0.0199(15) 0.0245(15) 0.0052(12) 0.0069(13) 0.0026(13)
C71 0.0305(18) 0.0169(14) 0.0210(15) 0.0005(12) 0.0066(13) 0.0002(13)
Cl2 0.0361(5) 0.0376(4) 0.0172(3) 0.0027(3) 0.0003(3) -0.0017(4)
O32 0.0340(13) 0.0161(10) 0.0194(10) 0.0003(8) 0.0048(9) 0.0015(9)
O33 0.0346(13) 0.0162(10) 0.0205(11) 0.0007(8) -0.0002(9) 0.0000(9)
C72 0.0245(16) 0.0177(14) 0.0223(15) -0.0003(12) 0.0055(12) -0.0011(12)
C73 0.0205(15) 0.0173(14) 0.0255(15) 0.0005(12) 0.0045(12) -0.0009(12)
C74 0.0235(16) 0.0188(15) 0.0280(16) -0.0001(12) 0.0041(13) 0.0002(13)
C75 0.0252(17) 0.0215(15) 0.0304(17) 0.0070(13) 0.0005(14) 0.0000(13)
C76 0.0203(16) 0.0137(14) 0.0440(19) 0.0039(13) 0.0028(14) -0.0001(12)
C77 0.0232(17) 0.0185(15) 0.0382(18) -0.0066(13) 0.0057(14) -0.0030(13)
C78 0.0220(16) 0.0221(15) 0.0263(16) -0.0021(12) 0.0045(13) -0.0018(13)
Cl3 0.0326(5) 0.0163(4) 0.0631(6) 0.0053(4) 0.0012(4) 0.0024(3)
O34 0.0266(12) 0.0197(10) 0.0163(10) -0.0034(8) -0.0010(9) 0.0023(9)
O35 0.0272(12) 0.0172(10) 0.0203(10) -0.0020(8) 0.0018(9) -0.0007(9)
C79 0.0199(15) 0.0177(14) 0.0196(14) -0.0033(11) 0.0046(12) -0.0010(12)
C80 0.0185(15) 0.0193(14) 0.0192(14) -0.0035(11) 0.0057(12) -0.0029(12)
C81 0.0271(17) 0.0222(15) 0.0189(14) -0.0020(12) 0.0011(13) 0.0011(13)
C82 0.0280(17) 0.0168(14) 0.0306(17) -0.0003(13) 0.0019(14) 0.0012(13)
C83 0.0218(16) 0.0211(15) 0.0264(16) -0.0089(12) 0.0063(13) -0.0025(13)
C84 0.0262(17) 0.0266(16) 0.0186(14) -0.0042(12) -0.0002(13) -0.0038(13)
C85 0.0238(16) 0.0193(15) 0.0211(14) -0.0017(12) 0.0030(12) -0.0006(12)
Cl4 0.0376(5) 0.0251(4) 0.0382(5) -0.0168(3) 0.0029(4) -0.0007(4)
O36 0.0253(12) 0.0182(10) 0.0211(10) -0.0020(8) 0.0014(9) 0.0002(9)
O37 0.0271(12) 0.0211(11) 0.0181(10) -0.0047(8) 0.0028(9) 0.0037(9)
C86 0.0193(15) 0.0206(15) 0.0195(14) -0.0021(11) 0.0030(12) -0.0018(12)
C87 0.0190(15) 0.0197(14) 0.0204(14) -0.0015(11) 0.0027(12) 0.0019(12)
C88 0.0214(16) 0.0203(15) 0.0236(15) -0.0018(12) 0.0053(12) 0.0017(12)
C89 0.0253(17) 0.0275(16) 0.0213(15) -0.0074(12) 0.0053(13) -0.0031(14)
C90 0.0237(17) 0.0336(18) 0.0186(14) 0.0044(13) 0.0045(13) 0.0028(14)
C91 0.0284(18) 0.0232(16) 0.0286(17) 0.0029(13) 0.0066(14) 0.0027(14)
Cl5 0.0393(5) 0.0437(5) 0.0214(4) 0.0067(3) 0.0054(3) 0.0060(4)
C92 0.0283(17) 0.0205(15) 0.0245(16) -0.0024(12) 0.0039(13) 0.0021(13)
O38 0.0284(12) 0.0160(10) 0.0188(10) -0.0010(8) 0.0043(9) 0.0012(9)
O39 0.0234(11) 0.0180(10) 0.0184(10) -0.0025(8) 0.0002(9) 0.0014(9)
C93 0.0163(14) 0.0178(14) 0.0199(14) -0.0008(11) 0.0044(11) 0.0013(11)
C94 0.0204(15) 0.0160(14) 0.0248(15) -0.0015(12) 0.0018(12) -0.0014(12)
C95 0.0255(17) 0.0208(15) 0.0239(15) -0.0020(12) 0.0020(13) 0.0020(13)
C96 0.0264(17) 0.0205(15) 0.0311(17) -0.0060(13) 0.0031(14) 0.0011(13)
C97 0.0245(17) 0.0141(14) 0.0335(17) 0.0026(12) 0.0014(14) 0.0011(12)
C98 0.0321(18) 0.0234(16) 0.0224(15) 0.0026(12) -0.0007(14) -0.0017(14)
C99 0.0284(17) 0.0156(14) 0.0213(15) -0.0017(11) 0.0006(13) -0.0018(13)
Cl6 0.0414(5) 0.0180(4) 0.0404(5) 0.0044(3) 0.0005(4) 0.0056(3)
O101 0.0424(16) 0.0327(14) 0.0428(15) -0.0064(11) 0.0197(13) 0.0007(12)
C101 0.047(2) 0.037(2) 0.043(2) 0.0051(17) 0.0177(19) 0.0064(18)
O102 0.0294(13) 0.0319(13) 0.0266(12) -0.0001(10) 0.0000(10) -0.0026(11)
C102 0.039(2) 0.0338(19) 0.0262(17) 0.0001(14) -0.0016(15) -0.0071(16)
O103 0.0576(19) 0.0407(15) 0.0298(14) 0.0104(11) 0.0145(13) 0.0143(14)
C103 0.073(3) 0.044(3) 0.046(3) 0.013(2) -0.010(2) -0.010(2)
O104 0.0353(15) 0.0281(13) 0.0402(14) 0.0071(11) 0.0062(12) -0.0027(11)
C104 0.037(2) 0.0357(19) 0.0321(18) 0.0069(15) 0.0127(16) 0.0020(16)
O105 0.0355(14) 0.0344(14) 0.0260(12) 0.0071(10) 0.0063(10) 0.0029(11)
C105 0.039(2) 0.0333(19) 0.037(2) 0.0102(16) 0.0050(17) 0.0055(16)
O106 0.0449(18) 0.0434(16) 0.0590(19) 0.0069(14) 0.0115(15) 0.0052(14)
C106 0.045(3) 0.048(3) 0.083(4) 0.021(2) 0.011(2) 0.013(2)
O107 0.066(2) 0.0409(16) 0.0485(17) -0.0009(14) 0.0170(15) -0.0085(15)
C107 0.049(3) 0.054(3) 0.045(2) 0.004(2) 0.013(2) -0.005(2)
O108 0.140(4) 0.0362(17) 0.052(2) 0.0125(16) -0.003(2) -0.020(2)
C108 0.057(3) 0.036(2) 0.039(2) 0.0039(17) 0.0108(19) -0.0049(19)

loop_
_atom_type_symbol
_atom_type_description
_atom_type_scat_dispersion_real
_atom_type_scat_dispersion_imag
_atom_type_scat_source
C C 0.0033 0.0016 'International Tables Vol C Tables 4.2.6.8 and 6.1.1.4'
H H 0.0000 0.0000 'International Tables Vol C Tables 4.2.6.8 and 6.1.1.4'
N N 0.0061 0.0033 'International Tables Vol C Tables 4.2.6.8 and 6.1.1.4'
O O 0.0106 0.0060 'International Tables Vol C Tables 4.2.6.8 and 6.1.1.4'
Cl Cl 0.1484 0.1585 'International Tables Vol C Tables 4.2.6.8 and 6.1.1.4'
Fe Fe 0.3463 0.8444 'International Tables Vol C Tables 4.2.6.8 and 6.1.1.4'
Gd Gd -0.1653 3.9035 'International Tables Vol C Tables 4.2.6.8 and 6.1.1.4'

loop_
_geom_angle_atom_site_label_1
_geom_angle_atom_site_label_2
_geom_angle_atom_site_label_3
_geom_angle
O9 Gd1 O1 110.05(7)
O9 Gd1 O28 149.43(7)
O1 Gd1 O28 79.01(7)
O9 Gd1 O39 84.13(7)
O1 Gd1 O39 154.41(7)
O28 Gd1 O39 99.78(7)
O9 Gd1 O10 80.22(7)
O1 Gd1 O10 67.38(7)
O28 Gd1 O10 76.66(7)
O39 Gd1 O10 137.67(7)
O9 Gd1 O25 68.27(7)
O1 Gd1 O25 89.69(7)
O28 Gd1 O25 142.19(7)
O39 Gd1 O25 75.57(7)
O10 Gd1 O25 131.71(7)
O9 Gd1 O26 131.97(7)
O1 Gd1 O26 78.20(7)
O28 Gd1 O26 77.88(7)
O39 Gd1 O26 76.58(7)
O10 Gd1 O26 140.27(7)
O25 Gd1 O26 64.47(7)
O9 Gd1 O11 79.50(7)
O1 Gd1 O11 129.26(7)
O28 Gd1 O11 72.87(7)
O39 Gd1 O11 73.05(7)
O10 Gd1 O11 65.55(7)
O25 Gd1 O11 136.74(7)
O26 Gd1 O11 132.88(7)
O9 Gd1 Fe6 33.19(5)
O1 Gd1 Fe6 110.40(5)
O28 Gd1 Fe6 169.40(5)
O39 Gd1 Fe6 69.62(5)
O10 Gd1 Fe6 111.05(5)
O25 Gd1 Fe6 36.90(5)
O26 Gd1 Fe6 98.85(5)
O11 Gd1 Fe6 103.19(5)
O9 Gd1 Fe1 102.95(5)
O1 Gd1 Fe1 33.06(5)
O28 Gd1 Fe1 68.19(5)
O39 Gd1 Fe1 166.38(5)
O10 Gd1 Fe1 35.66(5)
O25 Gd1 Fe1 117.77(5)
O26 Gd1 Fe1 105.89(5)
O11 Gd1 Fe1 96.56(5)
Fe6 Gd1 Fe1 122.344(12)
O3 Gd2 O4 101.28(7)
O3 Gd2 O31 88.77(7)
O4 Gd2 O31 155.66(7)
O3 Gd2 O16 80.58(7)
O4 Gd2 O16 67.48(7)
O31 Gd2 O16 136.57(7)
O3 Gd2 O32 152.37(7)
O4 Gd2 O32 80.67(7)
O31 Gd2 O32 100.63(7)
O16 Gd2 O32 74.73(7)
O3 Gd2 O13 65.95(7)
O4 Gd2 O13 90.22(7)
O31 Gd2 O13 73.58(7)
O16 Gd2 O13 135.35(7)
O32 Gd2 O13 141.61(7)
O3 Gd2 O14 130.15(7)
O4 Gd2 O14 79.84(7)
O31 Gd2 O14 76.80(7)
O16 Gd2 O14 139.77(7)
O32 Gd2 O14 77.46(7)
O13 Gd2 O14 64.21(7)
O3 Gd2 O17 84.60(7)
O4 Gd2 O17 130.61(7)
O31 Gd2 O17 71.91(7)
O16 Gd2 O17 65.27(7)
O32 Gd2 O17 74.00(7)
O13 Gd2 O17 134.56(7)
O14 Gd2 O17 132.23(7)
O3 Gd2 Fe2 33.10(5)
O4 Gd2 Fe2 107.81(5)
O31 Gd2 Fe2 69.41(5)
O16 Gd2 Fe2 113.17(5)
O32 Gd2 Fe2 169.95(5)
O13 Gd2 Fe2 35.97(5)
O14 Gd2 Fe2 98.39(5)
O17 Gd2 Fe2 103.13(5)
O3 Gd2 Fe3 98.01(5)
O4 Gd2 Fe3 33.13(5)
O31 Gd2 Fe3 167.00(5)
O16 Gd2 Fe3 35.58(5)
O32 Gd2 Fe3 68.46(5)
O13 Gd2 Fe3 119.31(5)
O14 Gd2 Fe3 106.51(5)
O17 Gd2 Fe3 97.58(5)
Fe2 Gd2 Fe3 121.586(10)
O6 Gd3 O7 100.07(8)
O6 Gd3 O35 88.82(7)
O7 Gd3 O35 151.13(7)
O6 Gd3 O36 150.98(7)
O7 Gd3 O36 89.75(7)
O35 Gd3 O36 95.62(7)
O6 Gd3 O22 84.87(7)
O7 Gd3 O22 66.78(7)
O35 Gd3 O22 141.85(7)
O36 Gd3 O22 73.97(7)
O6 Gd3 O19 66.65(7)
O7 Gd3 O19 82.67(7)
O35 Gd3 O19 75.74(7)
O36 Gd3 O19 142.18(7)
O22 Gd3 O19 133.79(7)
O6 Gd3 O23 73.83(7)
O7 Gd3 O23 130.61(7)
O35 Gd3 O23 78.21(7)
O36 Gd3 O23 79.04(7)
O22 Gd3 O23 63.88(6)
O19 Gd3 O23 132.49(7)
O6 Gd3 O20 130.37(7)
O7 Gd3 O20 75.99(7)
O35 Gd3 O20 77.36(7)
O36 Gd3 O20 78.42(7)
O22 Gd3 O20 133.05(7)
O19 Gd3 O20 63.78(7)
O23 Gd3 O20 144.70(7)
O6 Gd3 Fe4 33.49(5)
O7 Gd3 Fe4 102.45(5)
O35 Gd3 Fe4 70.52(5)
O36 Gd3 Fe4 166.14(5)
O22 Gd3 Fe4 116.75(5)
O19 Gd3 Fe4 36.22(5)
O23 Gd3 Fe4 97.45(5)
O20 Gd3 Fe4 97.98(5)
O6 Gd3 Fe5 103.00(5)
O7 Gd3 Fe5 33.52(5)
O35 Gd3 Fe5 166.55(5)
O36 Gd3 Fe5 70.93(5)
O22 Gd3 Fe5 35.89(5)
O19 Gd3 Fe5 114.66(5)
O23 Gd3 Fe5 98.72(5)
O20 Gd3 Fe5 99.14(5)
Fe4 Gd3 Fe5 122.932(11)
O1 Fe1 O15 104.59(9)
O1 Fe1 O2 92.01(9)
O15 Fe1 O2 88.20(8)
O1 Fe1 O10 81.18(8)
O15 Fe1 O10 162.67(8)
O2 Fe1 O10 108.13(8)
O1 Fe1 O29 95.28(8)
O15 Fe1 O29 78.84(8)
O2 Fe1 O29 166.37(8)
O10 Fe1 O29 84.41(8)
O1 Fe1 N1 156.67(9)
O15 Fe1 N1 96.01(9)
O2 Fe1 N1 77.62(9)
O10 Fe1 N1 82.32(9)
O29 Fe1 N1 99.41(9)
O1 Fe1 Gd1 40.05(6)
O15 Fe1 Gd1 136.51(6)
O2 Fe1 Gd1 111.88(6)
O10 Fe1 Gd1 42.86(6)
O29 Fe1 Gd1 80.84(6)
N1 Fe1 Gd1 125.13(7)
O3 Fe2 O12 101.95(9)
O3 Fe2 O2 94.10(9)
O12 Fe2 O2 85.75(8)
O3 Fe2 O13 80.09(8)
O12 Fe2 O13 169.23(8)
O2 Fe2 O13 104.74(8)
O3 Fe2 O30 96.12(9)
O12 Fe2 O30 80.69(8)
O2 Fe2 O30 164.45(8)
O13 Fe2 O30 88.58(8)
O3 Fe2 N2 159.71(10)
O12 Fe2 N2 96.22(9)
O2 Fe2 N2 78.19(9)
O13 Fe2 N2 83.75(9)
O30 Fe2 N2 95.66(9)
O3 Fe2 Gd2 39.68(6)
O12 Fe2 Gd2 132.98(6)
O2 Fe2 Gd2 115.84(6)
O13 Fe2 Gd2 44.47(6)
O30 Fe2 Gd2 79.27(6)
N2 Fe2 Gd2 127.72(7)
O4 Fe3 O5 93.07(8)
O4 Fe3 O21 104.04(9)
O5 Fe3 O21 86.63(9)
O4 Fe3 O33 94.37(9)
O5 Fe3 O33 166.83(9)
O21 Fe3 O33 81.04(9)
O4 Fe3 O16 80.61(9)
O5 Fe3 O16 107.22(8)
O21 Fe3 O16 165.30(9)
O33 Fe3 O16 84.73(9)
O4 Fe3 N3 156.71(9)
O5 Fe3 N3 77.81(9)
O21 Fe3 N3 96.84(9)
O33 Fe3 N3 99.02(9)
O16 Fe3 N3 81.73(9)
O4 Fe3 Gd2 39.84(6)
O5 Fe3 Gd2 111.56(6)
O21 Fe3 Gd2 137.32(6)
O33 Fe3 Gd2 80.91(6)
O16 Fe3 Gd2 42.33(6)
N3 Fe3 Gd2 124.03(7)
O18 Fe4 O6 101.69(9)
O18 Fe4 O5 87.97(9)
O6 Fe4 O5 91.69(9)
O18 Fe4 O19 166.94(8)
O6 Fe4 O19 80.83(9)
O5 Fe4 O19 104.83(8)
O18 Fe4 O34 81.93(8)
O6 Fe4 O34 99.28(9)
O5 Fe4 O34 166.37(8)
O19 Fe4 O34 85.02(8)
O18 Fe4 N4 95.94(10)
O6 Fe4 N4 159.16(10)
O5 Fe4 N4 77.82(9)
O19 Fe4 N4 84.50(9)
O34 Fe4 N4 94.08(9)
O18 Fe4 Gd3 131.95(7)
O6 Fe4 Gd3 39.95(6)
O5 Fe4 Gd3 114.15(6)
O19 Fe4 Gd3 44.87(6)
O34 Fe4 Gd3 79.47(6)
N4 Fe4 Gd3 129.14(7)
O7 Fe5 O27 101.17(9)
O7 Fe5 O8 93.82(9)
O27 Fe5 O8 87.96(8)
O7 Fe5 O22 81.42(8)
O27 Fe5 O22 166.45(8)
O8 Fe5 O22 105.21(8)
O7 Fe5 O37 97.47(9)
O27 Fe5 O37 81.39(8)
O8 Fe5 O37 165.77(9)
O22 Fe5 O37 85.09(8)
O7 Fe5 N5 162.94(10)
O27 Fe5 N5 94.52(9)
O8 Fe5 N5 79.95(9)
O22 Fe5 N5 84.91(9)
O37 Fe5 N5 91.45(9)
O7 Fe5 Gd3 40.24(6)
O27 Fe5 Gd3 132.26(6)
O8 Fe5 Gd3 115.13(6)
O22 Fe5 Gd3 44.62(6)
O37 Fe5 Gd3 79.10(6)
N5 Fe5 Gd3 128.94(7)
O9 Fe6 O24 104.07(9)
O9 Fe6 O8 93.21(9)
O24 Fe6 O8 88.63(8)
O9 Fe6 O38 96.05(9)
O24 Fe6 O38 81.30(8)
O8 Fe6 O38 167.71(8)
O9 Fe6 O25 81.75(8)
O24 Fe6 O25 165.73(8)
O8 Fe6 O25 104.20(8)
O38 Fe6 O25 85.16(8)
O9 Fe6 N6 160.48(9)
O24 Fe6 N6 93.55(9)
O8 Fe6 N6 78.66(9)
O38 Fe6 N6 94.85(9)
O25 Fe6 N6 83.10(9)
O9 Fe6 Gd1 40.04(6)
O24 Fe6 Gd1 136.46(6)
O8 Fe6 Gd1 111.88(6)
O38 Fe6 Gd1 80.37(6)
O25 Fe6 Gd1 44.06(6)
N6 Fe6 Gd1 127.07(7)
C1 O1 Fe1 118.18(19)
C1 O1 Gd1 131.34(19)
Fe1 O1 Gd1 106.89(9)
O1 C1 H1A 109.5
O1 C1 H1B 109.5
H1A C1 H1B 109.5
O1 C1 H1C 109.5
H1A C1 H1C 109.5
H1B C1 H1C 109.5
C2 O2 Fe1 127.4(2)
C2 O2 Fe2 116.83(19)
Fe1 O2 Fe2 109.65(10)
O2 C2 H2A 109.5
O2 C2 H2B 109.5
H2A C2 H2B 109.5
O2 C2 H2C 109.5
H2A C2 H2C 109.5
H2B C2 H2C 109.5
C3 O3 Fe2 120.34(18)
C3 O3 Gd2 132.37(18)
Fe2 O3 Gd2 107.22(9)
O3 C3 H3A 109.5
O3 C3 H3B 109.5
H3A C3 H3B 109.5
O3 C3 H3C 109.5
H3A C3 H3C 109.5
H3B C3 H3C 109.5
C4 O4 Fe3 120.0(2)
C4 O4 Gd2 130.71(19)
Fe3 O4 Gd2 107.03(9)
O4 C4 H4A 109.5
O4 C4 H4B 109.5
H4A C4 H4B 109.5
O4 C4 H4C 109.5
H4A C4 H4C 109.5
H4B C4 H4C 109.5
C5 O5 Fe3 127.2(2)
C5 O5 Fe4 118.2(2)
Fe3 O5 Fe4 109.34(10)
O5 C5 H5A 109.5
O5 C5 H5B 109.5
H5A C5 H5B 109.5
O5 C5 H5C 109.5
H5A C5 H5C 109.5
H5B C5 H5C 109.5
C6 O6 Fe4 119.77(18)
C6 O6 Gd3 133.55(18)
Fe4 O6 Gd3 106.56(9)
O6 C6 H6A 109.5
O6 C6 H6B 109.5
H6A C6 H6B 109.5
O6 C6 H6C 109.5
H6A C6 H6C 109.5
H6B C6 H6C 109.5
C7 O7 Fe5 120.23(18)
C7 O7 Gd3 133.40(18)
Fe5 O7 Gd3 106.24(9)
O7 C7 H7A 109.5
O7 C7 H7B 109.5
H7A C7 H7B 109.5
O7 C7 H7C 109.5
H7A C7 H7C 109.5
H7B C7 H7C 109.5
C8 O8 Fe6 127.3(2)
C8 O8 Fe5 120.3(2)
Fe6 O8 Fe5 109.37(10)
O8 C8 H8A 109.5
O8 C8 H8B 109.5
H8A C8 H8B 109.5
O8 C8 H8C 109.5
H8A C8 H8C 109.5
H8B C8 H8C 109.5
C9 O9 Fe6 119.71(17)
C9 O9 Gd1 133.11(17)
Fe6 O9 Gd1 106.77(9)
O9 C9 H9A 109.5
O9 C9 H9B 109.5
H9A C9 H9B 109.5
O9 C9 H9C 109.5
H9A C9 H9C 109.5
H9B C9 H9C 109.5
C10 O10 Fe1 127.47(18)
C10 O10 Gd1 123.02(17)
Fe1 O10 Gd1 101.48(8)
O10 C10 C15 123.7(3)
O10 C10 C11 119.2(3)
C15 C10 C11 117.1(3)
C12 C11 O11 122.2(3)
C12 C11 C10 122.3(3)
O11 C11 C10 115.4(3)
C11 O11 C17 112.7(2)
C11 O11 Gd1 116.37(16)
C17 O11 Gd1 116.74(18)
O11 C17 H17A 109.5
O11 C17 H17B 109.5
H17A C17 H17B 109.5
O11 C17 H17C 109.5
H17A C17 H17C 109.5
H17B C17 H17C 109.5
C11 C12 C13 119.5(3)
C11 C12 H12A 120.2
C13 C12 H12A 120.2
C12 C13 C14 119.8(3)
C12 C13 H13A 120.1
C14 C13 H13A 120.1
C13 C14 C15 121.0(3)
C13 C14 H14A 119.5
C15 C14 H14A 119.5
C14 C15 C10 119.9(3)
C14 C15 C16 118.3(3)
C10 C15 C16 121.8(3)
N1 C16 C15 122.5(3)
N1 C16 H16A 118.7
C15 C16 H16A 118.7
C16 N1 O12 115.4(2)
C16 N1 Fe1 131.7(2)
O12 N1 Fe1 112.66(17)
N1 O12 Fe2 117.82(17)
C18 O13 Fe2 127.83(18)
C18 O13 Gd2 121.18(17)
Fe2 O13 Gd2 99.56(8)
O13 C18 C23 124.3(3)
O13 C18 C19 118.6(3)
C23 C18 C19 117.1(3)
C20 C19 O14 123.3(3)
C20 C19 C18 122.5(3)
O14 C19 C18 114.2(3)
C19 O14 C25 115.0(2)
C19 O14 Gd2 119.21(17)
C25 O14 Gd2 125.69(19)
O14 C25 H25A 109.5
O14 C25 H25B 109.5
H25A C25 H25B 109.5
O14 C25 H25C 109.5
H25A C25 H25C 109.5
H25B C25 H25C 109.5
C19 C20 C21 119.6(3)
C19 C20 H20A 120.2
C21 C20 H20A 120.2
C22 C21 C20 119.7(3)
C22 C21 H21A 120.1
C20 C21 H21A 120.1
C21 C22 C23 121.0(3)
C21 C22 H22A 119.5
C23 C22 H22A 119.5
C22 C23 C18 120.0(3)
C22 C23 C24 117.4(3)
C18 C23 C24 122.6(3)
N2 C24 C23 123.0(3)
N2 C24 H24A 118.5
C23 C24 H24A 118.5
C24 N2 O15 115.2(2)
C24 N2 Fe2 130.8(2)
O15 N2 Fe2 113.49(16)
N2 O15 Fe1 115.65(15)
C26 O16 Fe3 130.69(18)
C26 O16 Gd2 123.02(17)
Fe3 O16 Gd2 102.08(9)
O16 C26 C27 119.2(3)
O16 C26 C31 123.4(3)
C27 C26 C31 117.3(3)
C28 C27 O17 123.5(3)
C28 C27 C26 122.0(3)
O17 C27 C26 114.4(3)
C27 O17 C33 114.7(2)
C27 O17 Gd2 117.11(18)
C33 O17 Gd2 125.50(19)
O17 C33 H33A 109.5
O17 C33 H33B 109.5
H33A C33 H33B 109.5
O17 C33 H33C 109.5
H33A C33 H33C 109.5
H33B C33 H33C 109.5
C27 C28 C29 119.8(3)
C27 C28 H28A 120.1
C29 C28 H28A 120.1
C30 C29 C28 119.3(3)
C30 C29 H29A 120.3
C28 C29 H29A 120.3
C29 C30 C31 121.2(3)
C29 C30 H30A 119.4
C31 C30 H30A 119.4
C30 C31 C26 119.9(3)
C30 C31 C32 118.2(3)
C26 C31 C32 121.9(3)
N3 C32 C31 123.1(3)
N3 C32 H32A 118.5
C31 C32 H32A 118.5
C32 N3 O18 114.6(2)
C32 N3 Fe3 132.9(2)
O18 N3 Fe3 111.82(18)
N3 O18 Fe4 116.68(16)
C34 O19 Fe4 126.50(18)
C34 O19 Gd3 122.15(17)
Fe4 O19 Gd3 98.91(8)
O19 C34 C35 118.0(3)
O19 C34 C39 124.0(3)
C35 C34 C39 118.0(3)
C36 C35 O20 124.0(3)
C36 C35 C34 121.7(3)
O20 C35 C34 114.3(3)
C35 O20 C41 116.4(2)
C35 O20 Gd3 118.69(17)
C41 O20 Gd3 124.10(18)
O20 C41 H41A 109.5
O20 C41 H41B 109.5
H41A C41 H41B 109.5
O20 C41 H41C 109.5
H41A C41 H41C 109.5
H41B C41 H41C 109.5
C37 C36 C35 119.6(3)
C37 C36 H36A 120.2
C35 C36 H36A 120.2
C38 C37 C36 120.1(3)
C38 C37 H37A 119.9
C36 C37 H37A 119.9
C37 C38 C39 121.2(3)
C37 C38 H38A 119.4
C39 C38 H38A 119.4
C38 C39 C34 119.3(3)
C38 C39 C40 117.9(3)
C34 C39 C40 122.8(3)
N4 C40 C39 123.3(3)
N4 C40 H40A 118.4
C39 C40 H40A 118.4
C40 N4 O21 117.0(2)
C40 N4 Fe4 129.4(2)
O21 N4 Fe4 113.38(18)
N4 O21 Fe3 115.80(16)
C42 O22 Fe5 126.43(18)
C42 O22 Gd3 120.25(17)
Fe5 O22 Gd3 99.48(8)
O22 C42 C47 124.1(3)
O22 C42 C43 117.7(3)
C47 C42 C43 118.1(3)
C44 C43 O23 123.6(3)
C44 C43 C42 121.9(3)
O23 C43 C42 114.5(3)
C43 O23 C49 116.8(2)
C43 O23 Gd3 117.25(17)
C49 O23 Gd3 125.48(17)
O23 C49 H49A 109.5
O23 C49 H49B 109.5
H49A C49 H49B 109.5
O23 C49 H49C 109.5
H49A C49 H49C 109.5
H49B C49 H49C 109.5
C43 C44 C45 119.6(3)
C43 C44 H44A 120.2
C45 C44 H44A 120.2
C46 C45 C44 120.1(3)
C46 C45 H45A 120.0
C44 C45 H45A 120.0
C45 C46 C47 121.0(3)
C45 C46 H46A 119.5
C47 C46 H46A 119.5
C42 C47 C46 119.2(3)
C42 C47 C48 123.1(3)
C46 C47 C48 117.3(3)
N5 C48 C47 122.8(3)
N5 C48 H48A 118.6
C47 C48 H48A 118.6
C48 N5 O24 116.1(2)
C48 N5 Fe5 129.4(2)
O24 N5 Fe5 114.57(17)
N5 O24 Fe6 115.33(16)
C50 O25 Fe6 124.99(17)
C50 O25 Gd1 121.63(17)
Fe6 O25 Gd1 99.04(8)
O25 C50 C55 124.0(3)
O25 C50 C51 119.0(3)
C55 C50 C51 117.0(3)
C52 C51 O26 123.6(3)
C52 C51 C50 122.4(3)
O26 C51 C50 114.0(3)
C51 O26 C57 115.6(2)
C51 O26 Gd1 117.80(17)
C57 O26 Gd1 125.55(19)
O26 C57 H57A 109.5
O26 C57 H57B 109.5
H57A C57 H57B 109.5
O26 C57 H57C 109.5
H57A C57 H57C 109.5
H57B C57 H57C 109.5
C51 C52 C53 119.5(3)
C51 C52 H52A 120.3
C53 C52 H52A 120.3
C54 C53 C52 119.8(3)
C54 C53 H53A 120.1
C52 C53 H53A 120.1
C53 C54 C55 121.2(3)
C53 C54 H54A 119.4
C55 C54 H54A 119.4
C54 C55 C50 120.0(3)
C54 C55 C56 117.1(3)
C50 C55 C56 122.8(3)
N6 C56 C55 123.6(3)
N6 C56 H56A 118.2
C55 C56 H56A 118.2
C56 N6 O27 116.3(2)
C56 N6 Fe6 129.2(2)
O27 N6 Fe6 114.52(17)
N6 O27 Fe5 115.67(17)
C58 O28 Gd1 136.32(19)
C58 O29 Fe1 128.59(19)
O29 C58 O28 125.1(3)
O29 C58 C59 118.4(3)
O28 C58 C59 116.6(3)
C60 C59 C64 119.7(3)
C60 C59 C58 121.2(3)
C64 C59 C58 119.1(3)
C59 C60 C61 120.1(3)
C59 C60 H60A 119.9
C61 C60 H60A 119.9
C62 C61 C60 118.8(3)
C62 C61 H61A 120.6
C60 C61 H61A 120.6
C63 C62 C61 122.1(3)
C63 C62 Cl1 118.5(2)
C61 C62 Cl1 119.4(2)
C62 C63 C64 118.5(3)
C62 C63 H63A 120.7
C64 C63 H63A 120.7
C63 C64 C59 120.7(3)
C63 C64 H64A 119.6
C59 C64 H64A 119.6
C65 O30 Fe2 132.1(2)
C65 O31 Gd2 132.16(19)
O31 C65 O30 125.0(3)
O31 C65 C66 118.3(3)
O30 C65 C66 116.7(3)
C67 C66 C71 119.7(3)
C67 C66 C65 120.3(3)
C71 C66 C65 120.0(3)
C68 C67 C66 120.3(3)
C68 C67 H67A 119.8
C66 C67 H67A 119.8
C67 C68 C69 118.8(3)
C67 C68 H68A 120.6
C69 C68 H68A 120.6
C68 C69 C70 122.1(3)
C68 C69 Cl2 118.7(3)
C70 C69 Cl2 119.2(2)
C71 C70 C69 118.3(3)
C71 C70 H70A 120.8
C69 C70 H70A 120.8
C70 C71 C66 120.6(3)
C70 C71 H71A 119.7
C66 C71 H71A 119.7
C72 O32 Gd2 132.73(19)
C72 O33 Fe3 130.96(19)
O32 C72 O33 126.0(3)
O32 C72 C73 118.4(3)
O33 C72 C73 115.6(3)
C74 C73 C78 120.1(3)
C74 C73 C72 120.9(3)
C78 C73 C72 119.0(3)
C73 C74 C75 120.1(3)
C73 C74 H74A 119.9
C75 C74 H74A 119.9
C76 C75 C74 118.9(3)
C76 C75 H75A 120.5
C74 C75 H75A 120.5
C77 C76 C75 121.6(3)
C77 C76 Cl3 118.8(3)
C75 C76 Cl3 119.6(3)
C76 C77 C78 119.2(3)
C76 C77 H77A 120.4
C78 C77 H77A 120.4
C77 C78 C73 120.0(3)
C77 C78 H78A 120.0
C73 C78 H78A 120.0
C79 O34 Fe4 132.34(19)
C79 O35 Gd3 131.85(19)
O35 C79 O34 124.3(3)
O35 C79 C80 118.8(3)
O34 C79 C80 116.9(3)
C81 C80 C85 119.8(3)
C81 C80 C79 119.8(3)
C85 C80 C79 120.4(3)
C82 C81 C80 120.8(3)
C82 C81 H81A 119.6
C80 C81 H81A 119.6
C81 C82 C83 118.8(3)
C81 C82 H82A 120.6
C83 C82 H82A 120.6
C84 C83 C82 121.6(3)
C84 C83 Cl4 119.7(2)
C82 C83 Cl4 118.7(2)
C83 C84 C85 119.1(3)
C83 C84 H84A 120.4
C85 C84 H84A 120.4
C84 C85 C80 119.9(3)
C84 C85 H85A 120.0
C80 C85 H85A 120.0
C86 O36 Gd3 129.36(19)
C86 O37 Fe5 131.8(2)
O37 C86 O36 125.5(3)
O37 C86 C87 115.9(3)
O36 C86 C87 118.6(3)
C92 C87 C88 119.0(3)
C92 C87 C86 120.1(3)
C88 C87 C86 120.9(3)
C89 C88 C87 120.6(3)
C89 C88 H88A 119.7
C87 C88 H88A 119.7
C90 C89 C88 118.9(3)
C90 C89 H89A 120.5
C88 C89 H89A 120.5
C89 C90 C91 122.1(3)
C89 C90 Cl5 119.7(2)
C91 C90 Cl5 118.1(3)
C92 C91 C90 118.1(3)
C92 C91 H91A 120.9
C90 C91 H91A 120.9
C91 C92 C87 121.1(3)
C91 C92 H92A 119.4
C87 C92 H92A 119.4
C93 O38 Fe6 132.11(19)
C93 O39 Gd1 133.18(18)
O39 C93 O38 124.7(3)
O39 C93 C94 118.5(3)
O38 C93 C94 116.8(3)
C95 C94 C99 119.4(3)
C95 C94 C93 120.4(3)
C99 C94 C93 120.2(3)
C96 C95 C94 120.9(3)
C96 C95 H95A 119.6
C94 C95 H95A 119.6
C95 C96 C97 118.8(3)
C95 C96 H96A 120.6
C97 C96 H96A 120.6
C96 C97 C98 121.5(3)
C96 C97 Cl6 119.3(2)
C98 C97 Cl6 119.2(3)
C99 C98 C97 119.1(3)
C99 C98 H98A 120.4
C97 C98 H98A 120.4
C98 C99 C94 120.3(3)
C98 C99 H99A 119.8
C94 C99 H99A 119.8
C101 O101 H101 102(3)
O101 C101 H10A 109.5
O101 C101 H10B 109.5
H10A C101 H10B 109.5
O101 C101 H10C 109.5
H10A C101 H10C 109.5
H10B C101 H10C 109.5
C102 O102 H102 109(3)
O102 C102 H10D 109.5
O102 C102 H10E 109.5
H10D C102 H10E 109.5
O102 C102 H10F 109.5
H10D C102 H10F 109.5
H10E C102 H10F 109.5
C103 O103 H103 105(3)
O103 C103 H10G 109.5
O103 C103 H10H 109.5
H10G C103 H10H 109.5
O103 C103 H10I 109.5
H10G C103 H10I 109.5
H10H C103 H10I 109.5
C104 O104 H104 104(3)
O104 C104 H10J 109.5
O104 C104 H10K 109.5
H10J C104 H10K 109.5
O104 C104 H10L 109.5
H10J C104 H10L 109.5
H10K C104 H10L 109.5
C105 O105 H105 105(3)
O105 C105 H10M 109.5
O105 C105 H10N 109.5
H10M C105 H10N 109.5
O105 C105 H10O 109.5
H10M C105 H10O 109.5
H10N C105 H10O 109.5
C106 O106 H106 109.5
O106 C106 H10P 109.5
O106 C106 H10Q 109.5
H10P C106 H10Q 109.5
O106 C106 H10R 109.5
H10P C106 H10R 109.5
H10Q C106 H10R 109.5
C107 O107 H107 96(3)
O107 C107 H10S 109.5
O107 C107 H10T 109.5
H10S C107 H10T 109.5
O107 C107 H10U 109.5
H10S C107 H10U 109.5
H10T C107 H10U 109.5
C108 O108 H108 104(5)
O108 C108 H10V 109.5
O108 C108 H10W 109.5
H10V C108 H10W 109.5
O108 C108 H10X 109.5
H10V C108 H10X 109.5
H10W C108 H10X 109.5

loop_
_geom_bond_atom_site_label_1
_geom_bond_atom_site_label_2
_geom_bond_distance
Gd1 O9 2.286(2)
Gd1 O1 2.308(2)
Gd1 O28 2.330(2)
Gd1 O39 2.366(2)
Gd1 O10 2.382(2)
Gd1 O25 2.396(2)
Gd1 O26 2.538(2)
Gd1 O11 2.544(2)
Gd1 Fe6 3.4029(5)
Gd1 Fe1 3.4318(5)
Gd2 O3 2.290(2)
Gd2 O4 2.306(2)
Gd2 O31 2.352(2)
Gd2 O16 2.370(2)
Gd2 O32 2.390(2)
Gd2 O13 2.434(2)
Gd2 O14 2.508(2)
Gd2 O17 2.531(2)
Gd2 Fe2 3.4267(5)
Gd2 Fe3 3.4411(5)
Gd3 O6 2.272(2)
Gd3 O7 2.286(2)
Gd3 O35 2.352(2)
Gd3 O36 2.389(2)
Gd3 O22 2.420(2)
Gd3 O19 2.422(2)
Gd3 O23 2.524(2)
Gd3 O20 2.526(2)
Gd3 Fe4 3.3918(5)
Gd3 Fe5 3.3984(5)
Fe1 O1 1.957(2)
Fe1 O15 1.963(2)
Fe1 O2 2.007(2)
Fe1 O10 2.041(2)
Fe1 O29 2.099(2)
Fe1 N1 2.126(3)
Fe2 O3 1.959(2)
Fe2 O12 1.968(2)
Fe2 O2 2.014(2)
Fe2 O13 2.041(2)
Fe2 O30 2.051(2)
Fe2 N2 2.127(3)
Fe3 O4 1.967(2)
Fe3 O5 1.992(2)
Fe3 O21 2.000(2)
Fe3 O33 2.041(2)
Fe3 O16 2.048(2)
Fe3 N3 2.129(3)
Fe4 O18 1.924(2)
Fe4 O6 1.953(2)
Fe4 O5 2.011(2)
Fe4 O19 2.029(2)
Fe4 O34 2.063(2)
Fe4 N4 2.125(3)
Fe5 O7 1.955(2)
Fe5 O27 1.966(2)
Fe5 O8 1.997(2)
Fe5 O22 2.020(2)
Fe5 O37 2.062(2)
Fe5 N5 2.094(3)
Fe6 O9 1.946(2)
Fe6 O24 1.974(2)
Fe6 O8 1.994(2)
Fe6 O38 2.055(2)
Fe6 O25 2.069(2)
Fe6 N6 2.121(3)
O1 C1 1.425(4)
C1 H1A 0.9800
C1 H1B 0.9800
C1 H1C 0.9800
O2 C2 1.398(4)
C2 H2A 0.9800
C2 H2B 0.9800
C2 H2C 0.9800
O3 C3 1.434(3)
C3 H3A 0.9800
C3 H3B 0.9800
C3 H3C 0.9800
O4 C4 1.424(4)
C4 H4A 0.9800
C4 H4B 0.9800
C4 H4C 0.9800
O5 C5 1.382(4)
C5 H5A 0.9800
C5 H5B 0.9800
C5 H5C 0.9800
O6 C6 1.429(4)
C6 H6A 0.9800
C6 H6B 0.9800
C6 H6C 0.9800
O7 C7 1.421(4)
C7 H7A 0.9800
C7 H7B 0.9800
C7 H7C 0.9800
O8 C8 1.387(4)
C8 H8A 0.9800
C8 H8B 0.9800
C8 H8C 0.9800
O9 C9 1.430(4)
C9 H9A 0.9800
C9 H9B 0.9800
C9 H9C 0.9800
O10 C10 1.334(4)
C10 C15 1.410(4)
C10 C11 1.413(4)
C11 C12 1.380(4)
C11 O11 1.402(4)
O11 C17 1.450(3)
C17 H17A 0.9800
C17 H17B 0.9800
C17 H17C 0.9800
C12 C13 1.384(5)
C12 H12A 0.9500
C13 C14 1.389(4)
C13 H13A 0.9500
C14 C15 1.400(4)
C14 H14A 0.9500
C15 C16 1.461(4)
C16 N1 1.284(4)
C16 H16A 0.9500
N1 O12 1.380(3)
O13 C18 1.338(3)
C18 C23 1.413(4)
C18 C19 1.414(4)
C19 C20 1.381(4)
C19 O14 1.391(4)
O14 C25 1.447(4)
C25 H25A 0.9800
C25 H25B 0.9800
C25 H25C 0.9800
C20 C21 1.390(4)
C20 H20A 0.9500
C21 C22 1.386(4)
C21 H21A 0.9500
C22 C23 1.405(4)
C22 H22A 0.9500
C23 C24 1.457(4)
C24 N2 1.282(4)
C24 H24A 0.9500
N2 O15 1.386(3)
O16 C26 1.339(4)
C26 C27 1.409(4)
C26 C31 1.410(4)
C27 C28 1.381(5)
C27 O17 1.399(4)
O17 C33 1.450(4)
C33 H33A 0.9800
C33 H33B 0.9800
C33 H33C 0.9800
C28 C29 1.396(5)
C28 H28A 0.9500
C29 C30 1.385(5)
C29 H29A 0.9500
C30 C31 1.399(4)
C30 H30A 0.9500
C31 C32 1.449(4)
C32 N3 1.281(4)
C32 H32A 0.9500
N3 O18 1.375(3)
O19 C34 1.344(4)
C34 C35 1.410(4)
C34 C39 1.413(4)
C35 C36 1.389(4)
C35 O20 1.389(4)
O20 C41 1.442(4)
C41 H41A 0.9800
C41 H41B 0.9800
C41 H41C 0.9800
C36 C37 1.386(5)
C36 H36A 0.9500
C37 C38 1.380(5)
C37 H37A 0.9500
C38 C39 1.407(4)
C38 H38A 0.9500
C39 C40 1.463(4)
C40 N4 1.279(4)
C40 H40A 0.9500
N4 O21 1.377(3)
O22 C42 1.346(3)
C42 C47 1.409(4)
C42 C43 1.409(4)
C43 C44 1.375(4)
C43 O23 1.395(3)
O23 C49 1.443(4)
C49 H49A 0.9800
C49 H49B 0.9800
C49 H49C 0.9800
C44 C45 1.397(4)
C44 H44A 0.9500
C45 C46 1.371(4)
C45 H45A 0.9500
C46 C47 1.415(4)
C46 H46A 0.9500
C47 C48 1.456(4)
C48 N5 1.283(4)
C48 H48A 0.9500
N5 O24 1.381(3)
O25 C50 1.339(4)
C50 C55 1.409(4)
C50 C51 1.416(4)
C51 C52 1.374(4)
C51 O26 1.389(4)
O26 C57 1.443(4)
C57 H57A 0.9800
C57 H57B 0.9800
C57 H57C 0.9800
C52 C53 1.396(5)
C52 H52A 0.9500
C53 C54 1.371(4)
C53 H53A 0.9500
C54 C55 1.405(4)
C54 H54A 0.9500
C55 C56 1.454(4)
C56 N6 1.271(4)
C56 H56A 0.9500
N6 O27 1.373(3)
O28 C58 1.265(3)
O29 C58 1.265(4)
C58 C59 1.502(4)
C59 C60 1.391(4)
C59 C64 1.393(4)
C60 C61 1.392(4)
C60 H60A 0.9500
C61 C62 1.387(5)
C61 H61A 0.9500
C62 C63 1.382(4)
C62 Cl1 1.748(3)
C63 C64 1.386(4)
C63 H63A 0.9500
C64 H64A 0.9500
O30 C65 1.268(4)
O31 C65 1.267(4)
C65 C66 1.499(4)
C66 C67 1.388(4)
C66 C71 1.399(4)
C67 C68 1.381(4)
C67 H67A 0.9500
C68 C69 1.388(4)
C68 H68A 0.9500
C69 C70 1.386(5)
C69 Cl2 1.747(3)
C70 C71 1.383(4)
C70 H70A 0.9500
C71 H71A 0.9500
O32 C72 1.261(4)
O33 C72 1.266(4)
C72 C73 1.504(4)
C73 C74 1.388(4)
C73 C78 1.394(4)
C74 C75 1.390(4)
C74 H74A 0.9500
C75 C76 1.387(5)
C75 H75A 0.9500
C76 C77 1.381(5)
C76 Cl3 1.740(3)
C77 C78 1.388(4)
C77 H77A 0.9500
C78 H78A 0.9500
O34 C79 1.267(4)
O35 C79 1.265(4)
C79 C80 1.499(4)
C80 C81 1.384(4)
C80 C85 1.395(4)
C81 C82 1.382(4)
C81 H81A 0.9500
C82 C83 1.388(4)
C82 H82A 0.9500
C83 C84 1.382(5)
C83 Cl4 1.748(3)
C84 C85 1.391(4)
C84 H84A 0.9500
C85 H85A 0.9500
O36 C86 1.266(4)
O37 C86 1.263(4)
C86 C87 1.500(4)
C87 C92 1.396(4)
C87 C88 1.398(4)
C88 C89 1.387(4)
C88 H88A 0.9500
C89 C90 1.381(5)
C89 H89A 0.9500
C90 C91 1.393(5)
C90 Cl5 1.746(3)
C91 C92 1.388(4)
C91 H91A 0.9500
C92 H92A 0.9500
O38 C93 1.269(3)
O39 C93 1.264(3)
C93 C94 1.491(4)
C94 C95 1.395(4)
C94 C99 1.399(4)
C95 C96 1.385(4)
C95 H95A 0.9500
C96 C97 1.387(5)
C96 H96A 0.9500
C97 C98 1.393(4)
C97 Cl6 1.738(3)
C98 C99 1.384(4)
C98 H98A 0.9500
C99 H99A 0.9500
O101 C101 1.416(5)
O101 H101 0.86(3)
C101 H10A 0.9800
C101 H10B 0.9800
C101 H10C 0.9800
O102 C102 1.422(4)
O102 H102 0.81(3)
C102 H10D 0.9800
C102 H10E 0.9800
C102 H10F 0.9800
O103 C103 1.391(6)
O103 H103 0.86(3)
C103 H10G 0.9800
C103 H10H 0.9800
C103 H10I 0.9800
O104 C104 1.407(4)
O104 H104 0.82(3)
C104 H10J 0.9800
C104 H10K 0.9800
C104 H10L 0.9800
O105 C105 1.425(4)
O105 H105 0.84(3)
C105 H10M 0.9800
C105 H10N 0.9800
C105 H10O 0.9800
O106 C106 1.408(5)
O106 H106 0.8400
C106 H10P 0.9800
C106 H10Q 0.9800
C106 H10R 0.9800
O107 C107 1.410(5)
O107 H107 0.89(3)
C107 H10S 0.9800
C107 H10T 0.9800
C107 H10U 0.9800
O108 C108 1.397(5)
O108 H108 0.86(4)
C108 H10V 0.9800
C108 H10W 0.9800
C108 H10X 0.9800

loop_
_geom_hbond_atom_site_label_D
_geom_hbond_atom_site_label_H
_geom_hbond_atom_site_label_A
_geom_hbond_distance_DH
_geom_hbond_distance_HA
_geom_hbond_distance_DA
_geom_hbond_angle_DHA
_geom_hbond_site_symmetry_A
O101 H101 O15 0.86(3) 2.03(3) 2.883(3) 169(4) .
O102 H102 O27 0.81(3) 1.96(3) 2.766(3) 172(4) .
O103 H103 O24 0.86(3) 1.96(3) 2.807(3) 171(5) .
O104 H104 O21 0.82(3) 2.07(3) 2.842(3) 157(4) .
O105 H105 O102 0.84(3) 1.98(3) 2.800(4) 167(4) .
O106 H106 O12 0.84 2.04 2.775(4) 146.2 .
O107 H107 O108 0.89(3) 1.84(4) 2.714(4) 164(5) .
O108 H108 O107 0.86(4) 1.97(5) 2.744(5) 151(7) 3_666
